data_7031345
loop_
_publ_author_name
'Feichtner, Kai-Stephan'
'Gessner, Viktoria H.'

_publ_section_title
;
 Synthesis and stability of Li/Cl carbenoids based on
 bis(iminophosphoryl)methanes.
;
_journal_issue 38
_journal_name_full 'Dalton transactions (Cambridge, England : 2003)'
_journal_page_first 14399
_journal_page_last 14408
_journal_paper_doi 10.1039/c4dt01466a
_journal_volume 43
_journal_year 2014
_chemical_formula_sum 'C96 H104 Li4 N4 O4.5 P4'
_chemical_formula_weight 1537.47
_chemical_name_systematic
;
 ?
;
_space_group_IT_number 14
_symmetry_cell_setting monoclinic
_symmetry_space_group_name_Hall '-P 2yn'
_symmetry_space_group_name_H-M 'P 1 21/n 1'
_atom_sites_solution_hydrogens geom
_atom_sites_solution_primary direct
_atom_sites_solution_secondary difmap
_audit_creation_date 2014-01-23T12:55:49-00:00
_audit_creation_method 'WinGX routine CIF_UPDATE'
_cell_angle_alpha 90
_cell_angle_beta 101.3850(10)
_cell_angle_gamma 90
_cell_formula_units_Z 8
_cell_length_a 23.2710(12)
_cell_length_b 16.1806(8)
_cell_length_c 45.312(2)
_cell_measurement_temperature 150(2)
_cell_volume 16726.0(14)
_computing_cell_refinement 'SAINTPLUS 8.18C (Bruker APEX2, 2011)'
_computing_data_collection 'SMART 5.622 (Bruker AXS, 2001)'
_computing_data_reduction 'SAINTPLUS 8.18C (Bruker APEX2, 2011)'
_computing_molecular_graphics 'Ortep-3 V1.08 (Farrugia, 2001)'
_computing_structure_refinement 'SHELXL-97 (Sheldrick, 2008)'
_computing_structure_solution 'SHELXS-97 (Sheldrick, 2008)'
_diffrn_ambient_temperature 150(2)
_diffrn_measured_fraction_theta_full 1
_diffrn_measured_fraction_theta_max 1
_diffrn_measurement_device_type 'Bruker APEX-CCD'
_diffrn_measurement_method omega-scans
_diffrn_radiation_monochromator graphite
_diffrn_radiation_type MoK\a
_diffrn_radiation_wavelength 0.71073
_diffrn_reflns_av_R_equivalents 0.0704
_diffrn_reflns_av_unetI/netI 0.0516
_diffrn_reflns_limit_h_max 27
_diffrn_reflns_limit_h_min -27
_diffrn_reflns_limit_k_max 19
_diffrn_reflns_limit_k_min -19
_diffrn_reflns_limit_l_max 53
_diffrn_reflns_limit_l_min -53
_diffrn_reflns_number 203987
_diffrn_reflns_theta_full 25
_diffrn_reflns_theta_max 25
_diffrn_reflns_theta_min 1.34
_exptl_absorpt_coefficient_mu 0.146
_exptl_absorpt_correction_T_max 0.9701
_exptl_absorpt_correction_T_min 0.9645
_exptl_absorpt_correction_type empirical
_exptl_absorpt_process_details 'Sadabs 2.01 (Bruker AXS, 1999)'
_exptl_crystal_density_diffrn 1.221
_exptl_crystal_density_method 'not measured'
_exptl_crystal_F_000 6528
_exptl_crystal_size_max 0.25
_exptl_crystal_size_mid 0.22
_exptl_crystal_size_min 0.21
_refine_diff_density_max 0.678
_refine_diff_density_min -0.52
_refine_diff_density_rms 0.057
_refine_ls_extinction_method none
_refine_ls_goodness_of_fit_ref 1.065
_refine_ls_hydrogen_treatment riding
_refine_ls_matrix_type full
_refine_ls_number_parameters 2097
_refine_ls_number_reflns 29458
_refine_ls_number_restraints 0
_refine_ls_restrained_S_all 1.065
_refine_ls_R_factor_all 0.0867
_refine_ls_R_factor_gt 0.0531
_refine_ls_shift/su_max 0.001
_refine_ls_shift/su_mean 0
_refine_ls_structure_factor_coef Fsqd
_refine_ls_weighting_details 'calc w=1/[\s^2^(Fo^2^)+(0.0457P)^2^+18.4089P] where P=(Fo^2^+2Fc^2^)/3'
_refine_ls_weighting_scheme calc
_refine_ls_wR_factor_gt 0.1163
_refine_ls_wR_factor_ref 0.1339
_reflns_number_gt 20765
_reflns_number_total 29458
_reflns_threshold_expression >2sigma(I)
_cod_data_source_file c4dt01466a2.cif
_cod_data_source_block sad
_cod_depositor_comments 'Adding full bibliography for 7031342--7031347.cif.'
_cod_original_cell_volume 16726.1(14)
_cod_original_sg_symbol_H-M P2(1)/n
_cod_original_formula_sum 'C96 H104 Li4 N4 O4.50 P4'
_cod_database_code 7031345

loop_
_symmetry_equiv_pos_as_xyz
'x, y, z'
'-x+1/2, y+1/2, -z+1/2'
'-x, -y, -z'
'x-1/2, -y-1/2, z-1/2'

loop_
_atom_site_label
_atom_site_type_symbol
_atom_site_fract_x
_atom_site_fract_y
_atom_site_fract_z
_atom_site_U_iso_or_equiv
_atom_site_adp_type
_atom_site_occupancy
_atom_site_symmetry_multiplicity
_atom_site_calc_flag
_atom_site_refinement_flags
_atom_site_disorder_assembly
_atom_site_disorder_group
C1 C 0.80311(11) 0.93854(17) 0.17038(6) 0.0189(6) Uani 1 1 d . . .
C2 C 0.80025(11) 1.06807(17) 0.21554(6) 0.0214(6) Uani 1 1 d . . .
C3 C 0.83158(12) 1.13072(18) 0.23290(6) 0.0254(6) Uani 1 1 d . . .
H3 H 0.8577 1.1646 0.2246 0.03 Uiso 1 1 calc R . .
C4 C 0.82463(14) 1.14365(19) 0.26238(7) 0.0335(7) Uani 1 1 d . . .
H4 H 0.8471 1.1851 0.2743 0.04 Uiso 1 1 calc R . .
C5 C 0.78529(14) 1.0966(2) 0.27444(7) 0.0340(8) Uani 1 1 d . . .
H5 H 0.7803 1.1062 0.2945 0.041 Uiso 1 1 calc R . .
C6 C 0.75332(13) 1.03560(19) 0.25734(7) 0.0314(7) Uani 1 1 d . . .
H6 H 0.7259 1.0037 0.2654 0.038 Uiso 1 1 calc R . .
C7 C 0.76131(12) 1.02110(19) 0.22838(6) 0.0263(7) Uani 1 1 d . . .
H7 H 0.7398 0.9781 0.2169 0.032 Uiso 1 1 calc R . .
C8 C 0.87006(11) 1.09351(16) 0.16919(6) 0.0203(6) Uani 1 1 d . . .
C9 C 0.86817(12) 1.12693(17) 0.14059(6) 0.0259(7) Uani 1 1 d . . .
H9 H 0.8325 1.1259 0.1262 0.031 Uiso 1 1 calc R . .
C10 C 0.91794(13) 1.16173(19) 0.13303(7) 0.0324(7) Uani 1 1 d . . .
H10 H 0.916 1.1844 0.1135 0.039 Uiso 1 1 calc R . .
C11 C 0.96969(13) 1.16346(19) 0.15352(8) 0.0365(8) Uani 1 1 d . . .
H11 H 1.0034 1.1882 0.1483 0.044 Uiso 1 1 calc R . .
C12 C 0.97294(13) 1.12930(19) 0.18173(7) 0.0340(8) Uani 1 1 d . . .
H12 H 1.009 1.1299 0.1958 0.041 Uiso 1 1 calc R . .
C13 C 0.92346(12) 1.09397(18) 0.18956(7) 0.0264(7) Uani 1 1 d . . .
H13 H 0.9261 1.07 0.2089 0.032 Uiso 1 1 calc R . .
C14 C 0.73334(11) 1.15412(17) 0.14361(6) 0.0199(6) Uani 1 1 d . . .
C15 C 0.69180(12) 1.16634(18) 0.11708(7) 0.0285(7) Uani 1 1 d . . .
H15 H 0.6739 1.1197 0.1063 0.034 Uiso 1 1 calc R . .
C16 C 0.67627(13) 1.24426(19) 0.10626(8) 0.0397(8) Uani 1 1 d . . .
H16 H 0.6478 1.2497 0.0882 0.048 Uiso 1 1 calc R . .
C17 C 0.70051(13) 1.31494(19) 0.12070(8) 0.0348(8) Uani 1 1 d . . .
C18 C 0.74055(13) 1.30363(18) 0.14710(7) 0.0289(7) Uani 1 1 d . . .
H18 H 0.7576 1.3509 0.1579 0.035 Uiso 1 1 calc R . .
C19 C 0.75705(12) 1.22583(17) 0.15863(6) 0.0248(6) Uani 1 1 d . . .
H19 H 0.7848 1.2211 0.177 0.03 Uiso 1 1 calc R . .
C20 C 0.68483(16) 1.4004(2) 0.10799(10) 0.0570(11) Uani 1 1 d . . .
H20A H 0.7163 1.4209 0.0984 0.085 Uiso 1 1 calc R . .
H20B H 0.6799 1.4378 0.1243 0.085 Uiso 1 1 calc R . .
H20C H 0.6482 1.3976 0.093 0.085 Uiso 1 1 calc R . .
C21 C 0.84311(11) 0.85072(17) 0.22768(6) 0.0207(6) Uani 1 1 d . . .
C22 C 0.87936(12) 0.89688(18) 0.24987(6) 0.0254(7) Uani 1 1 d . . .
H22 H 0.9096 0.9299 0.2446 0.031 Uiso 1 1 calc R . .
C23 C 0.87186(13) 0.8952(2) 0.27949(6) 0.0311(7) Uani 1 1 d . . .
H23 H 0.8973 0.9262 0.2944 0.037 Uiso 1 1 calc R . .
C24 C 0.82739(13) 0.84841(19) 0.28725(6) 0.0305(7) Uani 1 1 d . . .
H24 H 0.8219 0.8478 0.3075 0.037 Uiso 1 1 calc R . .
C25 C 0.79101(12) 0.80261(18) 0.26551(6) 0.0278(7) Uani 1 1 d . . .
H25 H 0.7604 0.7705 0.2708 0.033 Uiso 1 1 calc R . .
C26 C 0.79877(12) 0.80315(17) 0.23594(6) 0.0229(6) Uani 1 1 d . . .
H26 H 0.7738 0.7709 0.2212 0.027 Uiso 1 1 calc R . .
C27 C 0.92206(11) 0.86921(17) 0.18546(6) 0.0212(6) Uani 1 1 d . . .
C28 C 0.93363(12) 0.90593(17) 0.15934(6) 0.0238(6) Uani 1 1 d . . .
H28 H 0.9022 0.9292 0.1452 0.029 Uiso 1 1 calc R . .
C29 C 0.98986(13) 0.90910(19) 0.15368(7) 0.0308(7) Uani 1 1 d . . .
H29 H 0.9966 0.9331 0.1355 0.037 Uiso 1 1 calc R . .
C30 C 1.03591(13) 0.8775(2) 0.17430(7) 0.0372(8) Uani 1 1 d . . .
H30 H 1.0745 0.8793 0.1704 0.045 Uiso 1 1 calc R . .
C31 C 1.02605(13) 0.8432(2) 0.20067(7) 0.0363(8) Uani 1 1 d . . .
H31 H 1.0581 0.8226 0.2151 0.044 Uiso 1 1 calc R . .
C32 C 0.96953(12) 0.83871(19) 0.20633(6) 0.0270(7) Uani 1 1 d . . .
H32 H 0.9632 0.8147 0.2245 0.032 Uiso 1 1 calc R . .
C33 C 0.82656(11) 0.69747(17) 0.17598(6) 0.0194(6) Uani 1 1 d . . .
C34 C 0.87407(12) 0.66852(17) 0.19748(6) 0.0236(6) Uani 1 1 d . . .
H34 H 0.8993 0.7072 0.2094 0.028 Uiso 1 1 calc R . .
C35 C 0.88511(12) 0.58480(17) 0.20174(6) 0.0235(6) Uani 1 1 d . . .
H35 H 0.9179 0.5677 0.2165 0.028 Uiso 1 1 calc R . .
C36 C 0.85003(12) 0.52527(17) 0.18526(6) 0.0239(6) Uani 1 1 d . . .
C37 C 0.80156(12) 0.55326(17) 0.16458(6) 0.0252(6) Uani 1 1 d . . .
H37 H 0.7759 0.5142 0.1532 0.03 Uiso 1 1 calc R . .
C38 C 0.78998(12) 0.63689(17) 0.16024(6) 0.0225(6) Uani 1 1 d . . .
H38 H 0.7561 0.6536 0.1461 0.027 Uiso 1 1 calc R . .
C39 C 0.86350(14) 0.43452(18) 0.19001(7) 0.0336(7) Uani 1 1 d . . .
H39A H 0.866 0.4088 0.1707 0.05 Uiso 1 1 calc R . .
H39B H 0.8323 0.4079 0.1983 0.05 Uiso 1 1 calc R . .
H39C H 0.901 0.4279 0.2041 0.05 Uiso 1 1 calc R . .
C40 C 0.68876(11) 0.87938(17) 0.11351(6) 0.0191(6) Uani 1 1 d . . .
C41 C 0.56210(11) 0.90934(17) 0.10460(6) 0.0196(6) Uani 1 1 d . . .
C42 C 0.50661(12) 0.87551(18) 0.09398(6) 0.0262(7) Uani 1 1 d . . .
H42 H 0.4994 0.8194 0.0982 0.031 Uiso 1 1 calc R . .
C43 C 0.46203(13) 0.9224(2) 0.07743(7) 0.0345(8) Uani 1 1 d . . .
H43 H 0.4249 0.898 0.07 0.041 Uiso 1 1 calc R . .
C44 C 0.47111(14) 1.0046(2) 0.07162(7) 0.0369(8) Uani 1 1 d . . .
H44 H 0.4405 1.0365 0.0601 0.044 Uiso 1 1 calc R . .
C45 C 0.52487(14) 1.0401(2) 0.08267(7) 0.0346(8) Uani 1 1 d . . .
H45 H 0.531 1.0971 0.0793 0.042 Uiso 1 1 calc R . .
C46 C 0.56993(12) 0.99278(17) 0.09864(6) 0.0248(6) Uani 1 1 d . . .
H46 H 0.6071 1.0176 0.1057 0.03 Uiso 1 1 calc R . .
C47 C 0.60495(11) 0.74440(17) 0.11713(6) 0.0199(6) Uani 1 1 d . . .
C48 C 0.61538(12) 0.68593(18) 0.14009(7) 0.0270(7) Uani 1 1 d . . .
H48 H 0.6307 0.7031 0.1601 0.032 Uiso 1 1 calc R . .
C49 C 0.60362(14) 0.60281(19) 0.13403(8) 0.0365(8) Uani 1 1 d . . .
H49 H 0.6108 0.5635 0.1499 0.044 Uiso 1 1 calc R . .
C50 C 0.58144(13) 0.57712(19) 0.10488(8) 0.0347(8) Uani 1 1 d . . .
H50 H 0.5732 0.5203 0.1008 0.042 Uiso 1 1 calc R . .
C51 C 0.57130(13) 0.63418(18) 0.08182(7) 0.0313(7) Uani 1 1 d . . .
H51 H 0.5564 0.6166 0.0618 0.038 Uiso 1 1 calc R . .
C52 C 0.58276(12) 0.71664(17) 0.08784(6) 0.0251(6) Uani 1 1 d . . .
H52 H 0.5755 0.7554 0.0718 0.03 Uiso 1 1 calc R . .
C53 C 0.60769(11) 0.85363(17) 0.18153(6) 0.0206(6) Uani 1 1 d . . .
C54 C 0.63495(12) 0.85268(17) 0.21196(6) 0.0226(6) Uani 1 1 d . . .
H54 H 0.6759 0.8626 0.2173 0.027 Uiso 1 1 calc R . .
C55 C 0.60365(13) 0.83759(18) 0.23441(6) 0.0285(7) Uani 1 1 d . . .
H55 H 0.6239 0.8365 0.2548 0.034 Uiso 1 1 calc R . .
C56 C 0.54370(13) 0.82409(19) 0.22809(7) 0.0309(7) Uani 1 1 d . . .
C57 C 0.51615(13) 0.82669(19) 0.19794(7) 0.0322(7) Uani 1 1 d . . .
H57 H 0.4749 0.8193 0.1928 0.039 Uiso 1 1 calc R . .
C58 C 0.54704(12) 0.83980(18) 0.17515(7) 0.0278(7) Uani 1 1 d . . .
H58 H 0.5267 0.8394 0.1548 0.033 Uiso 1 1 calc R . .
C59 C 0.51033(16) 0.8059(2) 0.25281(8) 0.0496(10) Uani 1 1 d . . .
H59A H 0.4909 0.8564 0.2577 0.074 Uiso 1 1 calc R . .
H59B H 0.5376 0.7863 0.2707 0.074 Uiso 1 1 calc R . .
H59C H 0.4808 0.7632 0.246 0.074 Uiso 1 1 calc R . .
C60 C 0.66383(11) 0.94109(17) 0.05151(6) 0.0185(6) Uani 1 1 d . . .
C61 C 0.61032(11) 0.91567(17) 0.03443(6) 0.0199(6) Uani 1 1 d . . .
H61 H 0.5979 0.8601 0.0358 0.024 Uiso 1 1 calc R . .
C62 C 0.57490(12) 0.97031(18) 0.01538(6) 0.0243(6) Uani 1 1 d . . .
H62 H 0.539 0.9516 0.0035 0.029 Uiso 1 1 calc R . .
C63 C 0.59168(13) 1.05165(19) 0.01371(7) 0.0291(7) Uani 1 1 d . . .
H63 H 0.5672 1.0891 0.0008 0.035 Uiso 1 1 calc R . .
C64 C 0.64425(13) 1.07850(19) 0.03088(7) 0.0305(7) Uani 1 1 d . . .
H64 H 0.6557 1.1346 0.0299 0.037 Uiso 1 1 calc R . .
C65 C 0.67999(12) 1.02367(18) 0.04938(6) 0.0241(6) Uani 1 1 d . . .
H65 H 0.7163 1.0425 0.0609 0.029 Uiso 1 1 calc R . .
C66 C 0.70645(11) 0.77191(17) 0.06397(6) 0.0204(6) Uani 1 1 d . . .
C67 C 0.72302(12) 0.70903(17) 0.08498(6) 0.0253(6) Uani 1 1 d . . .
H67 H 0.7327 0.7229 0.1057 0.03 Uiso 1 1 calc R . .
C68 C 0.72587(14) 0.62740(19) 0.07661(7) 0.0330(7) Uani 1 1 d . . .
H68 H 0.7378 0.5859 0.0914 0.04 Uiso 1 1 calc R . .
C69 C 0.71111(16) 0.6068(2) 0.04646(7) 0.0437(9) Uani 1 1 d . . .
H69 H 0.7127 0.5507 0.0404 0.052 Uiso 1 1 calc R . .
C70 C 0.69401(16) 0.6677(2) 0.02500(7) 0.0433(9) Uani 1 1 d . . .
H70 H 0.6836 0.6533 0.0043 0.052 Uiso 1 1 calc R . .
C71 C 0.69217(13) 0.74942(19) 0.03377(6) 0.0303(7) Uani 1 1 d . . .
H71 H 0.681 0.7909 0.0189 0.036 Uiso 1 1 calc R . .
C72 C 0.80986(11) 0.93087(18) 0.06629(6) 0.0235(6) Uani 1 1 d . . .
C73 C 0.79496(12) 0.91442(19) 0.03543(6) 0.0279(7) Uani 1 1 d . . .
H73 H 0.7583 0.8894 0.0274 0.033 Uiso 1 1 calc R . .
C74 C 0.83277(13) 0.9340(2) 0.01638(7) 0.0378(8) Uani 1 1 d . . .
H74 H 0.8212 0.9223 -0.0045 0.045 Uiso 1 1 calc R . .
C75 C 0.88639(14) 0.9698(2) 0.02667(8) 0.0460(9) Uani 1 1 d . . .
C76 C 0.90107(14) 0.9883(2) 0.05717(7) 0.0425(9) Uani 1 1 d . . .
H76 H 0.9376 1.0143 0.0649 0.051 Uiso 1 1 calc R . .
C77 C 0.86370(12) 0.96983(19) 0.07643(7) 0.0303(7) Uani 1 1 d . . .
H77 H 0.8749 0.984 0.0971 0.036 Uiso 1 1 calc R . .
C78 C 0.92793(18) 0.9893(3) 0.00582(9) 0.0798(16) Uani 1 1 d . . .
H78A H 0.9144 0.9618 -0.0136 0.12 Uiso 1 1 calc R . .
H78B H 0.9673 0.9695 0.0148 0.12 Uiso 1 1 calc R . .
H78C H 0.929 1.0491 0.0027 0.12 Uiso 1 1 calc R . .
C80 C 0.32976(12) 0.44938(17) 0.11821(6) 0.0241(6) Uani 1 1 d . . .
C81 C 0.41570(12) 0.54952(18) 0.15985(6) 0.0240(6) Uani 1 1 d . . .
C82 C 0.45198(12) 0.61887(18) 0.16566(7) 0.0282(7) Uani 1 1 d . . .
H82 H 0.4429 0.6673 0.1538 0.034 Uiso 1 1 calc R . .
C83 C 0.50122(13) 0.6175(2) 0.18871(7) 0.0326(7) Uani 1 1 d . . .
H83 H 0.5261 0.6645 0.1922 0.039 Uiso 1 1 calc R . .
C84 C 0.51403(13) 0.5487(2) 0.20640(7) 0.0350(8) Uani 1 1 d . . .
H84 H 0.547 0.5487 0.2225 0.042 Uiso 1 1 calc R . .
C85 C 0.47898(13) 0.4791(2) 0.20080(7) 0.0347(8) Uani 1 1 d . . .
H85 H 0.4881 0.4311 0.2129 0.042 Uiso 1 1 calc R . .
C86 C 0.43077(12) 0.47988(19) 0.17752(6) 0.0287(7) Uani 1 1 d . . .
H86 H 0.4073 0.4316 0.1735 0.034 Uiso 1 1 calc R . .
C87 C 0.35409(12) 0.62382(17) 0.10464(6) 0.0245(6) Uani 1 1 d . . .
C88 C 0.30574(13) 0.67223(18) 0.09226(7) 0.0312(7) Uani 1 1 d . . .
H88 H 0.2705 0.667 0.0997 0.037 Uiso 1 1 calc R . .
C89 C 0.30839(14) 0.7282(2) 0.06922(8) 0.0385(8) Uani 1 1 d . . .
H89 H 0.2751 0.7606 0.0609 0.046 Uiso 1 1 calc R . .
C90 C 0.35973(14) 0.7364(2) 0.05840(8) 0.0383(8) Uani 1 1 d . . .
H90 H 0.3617 0.7742 0.0426 0.046 Uiso 1 1 calc R . .
C91 C 0.40813(13) 0.68924(19) 0.07066(7) 0.0320(7) Uani 1 1 d . . .
H91 H 0.4435 0.6953 0.0634 0.038 Uiso 1 1 calc R . .
C92 C 0.40544(12) 0.63358(18) 0.09338(7) 0.0280(7) Uani 1 1 d . . .
H92 H 0.439 0.6014 0.1015 0.034 Uiso 1 1 calc R . .
C93 C 0.27579(12) 0.63794(18) 0.16004(6) 0.0256(7) Uani 1 1 d . . .
C94 C 0.30892(13) 0.71086(19) 0.16384(7) 0.0340(8) Uani 1 1 d . . .
H94 H 0.3457 0.7123 0.1577 0.041 Uiso 1 1 calc R . .
C95 C 0.28924(14) 0.78078(19) 0.17635(7) 0.0350(8) Uani 1 1 d . . .
H95 H 0.3129 0.8291 0.1787 0.042 Uiso 1 1 calc R . .
C96 C 0.23553(13) 0.78199(19) 0.18553(7) 0.0312(7) Uani 1 1 d . . .
C97 C 0.20192(13) 0.71044(19) 0.18115(7) 0.0312(7) Uani 1 1 d . . .
H97 H 0.1648 0.7097 0.1869 0.037 Uiso 1 1 calc R . .
C98 C 0.22123(12) 0.64061(19) 0.16874(6) 0.0270(7) Uani 1 1 d . . .
H98 H 0.1969 0.5929 0.166 0.032 Uiso 1 1 calc R . .
C99 C 0.21483(16) 0.8579(2) 0.19958(8) 0.0445(9) Uani 1 1 d . . .
H99A H 0.1815 0.8822 0.1857 0.067 Uiso 1 1 calc R . .
H99B H 0.2468 0.8983 0.2039 0.067 Uiso 1 1 calc R . .
H99C H 0.2027 0.8427 0.2184 0.067 Uiso 1 1 calc R . .
C100 C 0.36404(12) 0.43580(18) 0.05958(6) 0.0257(7) Uani 1 1 d . . .
C101 C 0.31939(14) 0.48898(19) 0.04621(7) 0.0344(8) Uani 1 1 d . . .
H101 H 0.2859 0.4955 0.055 0.041 Uiso 1 1 calc R . .
C102 C 0.32288(17) 0.5325(2) 0.02036(8) 0.0494(10) Uani 1 1 d . . .
H102 H 0.292 0.5685 0.0115 0.059 Uiso 1 1 calc R . .
C103 C 0.37134(19) 0.5233(3) 0.00755(8) 0.0615(13) Uani 1 1 d . . .
H103 H 0.374 0.5533 -0.0102 0.074 Uiso 1 1 calc R . .
C104 C 0.41609(17) 0.4707(3) 0.02026(8) 0.0537(11) Uani 1 1 d . . .
H104 H 0.4494 0.4644 0.0112 0.064 Uiso 1 1 calc R . .
C105 C 0.41255(14) 0.4270(2) 0.04625(7) 0.0366(8) Uani 1 1 d . . .
H105 H 0.4435 0.3908 0.0549 0.044 Uiso 1 1 calc R . .
C106 C 0.42973(12) 0.34611(18) 0.10959(6) 0.0240(6) Uani 1 1 d . . .
C107 C 0.44052(14) 0.2627(2) 0.11521(7) 0.0389(8) Uani 1 1 d . . .
H107 H 0.4092 0.2242 0.1106 0.047 Uiso 1 1 calc R . .
C108 C 0.49645(16) 0.2346(2) 0.12749(9) 0.0560(11) Uani 1 1 d . . .
H108 H 0.5033 0.177 0.1306 0.067 Uiso 1 1 calc R . .
C109 C 0.54217(15) 0.2897(2) 0.13522(8) 0.0501(10) Uani 1 1 d . . .
H109 H 0.5804 0.2704 0.1438 0.06 Uiso 1 1 calc R . .
C110 C 0.53212(13) 0.3724(2) 0.13050(7) 0.0364(8) Uani 1 1 d . . .
H110 H 0.5633 0.4107 0.1363 0.044 Uiso 1 1 calc R . .
C111 C 0.47692(12) 0.40063(19) 0.11737(7) 0.0302(7) Uani 1 1 d . . .
H111 H 0.4709 0.458 0.1136 0.036 Uiso 1 1 calc R . .
C112 C 0.31010(11) 0.23301(17) 0.07707(6) 0.0207(6) Uani 1 1 d . . .
C113 C 0.28107(12) 0.16744(18) 0.08804(6) 0.0260(7) Uani 1 1 d . . .
H113 H 0.2632 0.1769 0.1049 0.031 Uiso 1 1 calc R . .
C114 C 0.27738(12) 0.08955(18) 0.07537(7) 0.0280(7) Uani 1 1 d . . .
H114 H 0.2569 0.0471 0.0835 0.034 Uiso 1 1 calc R . .
C115 C 0.30328(12) 0.07236(18) 0.05092(6) 0.0255(7) Uani 1 1 d . . .
C116 C 0.33326(12) 0.13610(18) 0.04020(6) 0.0251(7) Uani 1 1 d . . .
H116 H 0.3522 0.1257 0.0238 0.03 Uiso 1 1 calc R . .
C117 C 0.33648(11) 0.21508(17) 0.05271(6) 0.0218(6) Uani 1 1 d . . .
H117 H 0.357 0.2574 0.0445 0.026 Uiso 1 1 calc R . .
C118 C 0.29991(14) -0.01340(19) 0.03735(7) 0.0351(8) Uani 1 1 d . . .
H11A H 0.2664 -0.0164 0.0204 0.053 Uiso 1 1 calc R . .
H11B H 0.295 -0.0542 0.0527 0.053 Uiso 1 1 calc R . .
H11C H 0.3361 -0.0251 0.0302 0.053 Uiso 1 1 calc R . .
C120 C 0.20292(12) 0.36722(18) 0.13895(6) 0.0241(6) Uani 1 1 d . . .
C121 C 0.09974(12) 0.30245(18) 0.09671(6) 0.0252(7) Uani 1 1 d . . .
C122 C 0.03857(13) 0.2989(2) 0.08703(6) 0.0303(7) Uani 1 1 d . . .
H122 H 0.0151 0.3445 0.0905 0.036 Uiso 1 1 calc R . .
C123 C 0.01234(14) 0.2293(2) 0.07251(7) 0.0353(8) Uani 1 1 d . . .
H123 H -0.0291 0.2274 0.0662 0.042 Uiso 1 1 calc R . .
C124 C 0.04577(15) 0.1625(2) 0.06710(7) 0.0386(8) Uani 1 1 d . . .
H124 H 0.0274 0.1149 0.0571 0.046 Uiso 1 1 calc R . .
C125 C 0.10597(15) 0.1651(2) 0.07620(7) 0.0371(8) Uani 1 1 d . . .
H125 H 0.1292 0.1196 0.0723 0.045 Uiso 1 1 calc R . .
C126 C 0.13225(13) 0.23392(19) 0.09092(6) 0.0290(7) Uani 1 1 d . . .
H126 H 0.1737 0.2348 0.0973 0.035 Uiso 1 1 calc R . .
C127 C 0.08665(12) 0.44359(19) 0.13352(6) 0.0262(7) Uani 1 1 d . . .
C128 C 0.08574(13) 0.5296(2) 0.13520(7) 0.0330(7) Uani 1 1 d . . .
H128 H 0.1096 0.5615 0.1247 0.04 Uiso 1 1 calc R . .
C129 C 0.05010(14) 0.5687(2) 0.15212(8) 0.0435(9) Uani 1 1 d . . .
H129 H 0.0502 0.6273 0.1535 0.052 Uiso 1 1 calc R . .
C130 C 0.01438(14) 0.5224(3) 0.16694(8) 0.0491(10) Uani 1 1 d . . .
H130 H -0.0108 0.5493 0.178 0.059 Uiso 1 1 calc R . .
C131 C 0.01533(14) 0.4374(3) 0.16565(7) 0.0444(9) Uani 1 1 d . . .
H131 H -0.0088 0.4058 0.176 0.053 Uiso 1 1 calc R . .
C132 C 0.05161(12) 0.3981(2) 0.14923(7) 0.0335(7) Uani 1 1 d . . .
H132 H 0.0526 0.3395 0.1487 0.04 Uiso 1 1 calc R . .
C133 C 0.13005(12) 0.50605(18) 0.07052(6) 0.0234(6) Uani 1 1 d . . .
C134 C 0.07030(13) 0.5005(2) 0.05909(7) 0.0415(9) Uani 1 1 d . . .
H134 H 0.0485 0.4567 0.0655 0.05 Uiso 1 1 calc R . .
C135 C 0.04187(14) 0.5579(2) 0.03845(8) 0.0510(10) Uani 1 1 d . . .
H135 H 0.0008 0.5523 0.0313 0.061 Uiso 1 1 calc R . .
C136 C 0.07046(14) 0.6221(2) 0.02791(7) 0.0367(8) Uani 1 1 d . . .
C137 C 0.13003(14) 0.6274(2) 0.03875(7) 0.0372(8) Uani 1 1 d . . .
H137 H 0.1517 0.6705 0.0318 0.045 Uiso 1 1 calc R . .
C138 C 0.15916(13) 0.57099(19) 0.05968(7) 0.0306(7) Uani 1 1 d . . .
H138 H 0.2002 0.577 0.0668 0.037 Uiso 1 1 calc R . .
C139 C 0.03892(16) 0.6852(3) 0.00569(8) 0.0553(11) Uani 1 1 d . . .
H13A H 0.0113 0.6568 -0.0102 0.083 Uiso 1 1 calc R . .
H13B H 0.0676 0.7157 -0.0033 0.083 Uiso 1 1 calc R . .
H13C H 0.0175 0.7238 0.0162 0.083 Uiso 1 1 calc R . .
C140 C 0.18539(11) 0.34351(17) 0.20144(6) 0.0208(6) Uani 1 1 d . . .
C141 C 0.17028(12) 0.28983(18) 0.22278(6) 0.0250(6) Uani 1 1 d . . .
H141 H 0.1756 0.232 0.2208 0.03 Uiso 1 1 calc R . .
C142 C 0.14763(13) 0.3193(2) 0.24675(7) 0.0326(7) Uani 1 1 d . . .
H142 H 0.1377 0.2819 0.2611 0.039 Uiso 1 1 calc R . .
C143 C 0.13945(14) 0.4029(2) 0.24979(7) 0.0390(8) Uani 1 1 d . . .
H143 H 0.1241 0.4233 0.2663 0.047 Uiso 1 1 calc R . .
C144 C 0.15368(14) 0.4570(2) 0.22876(8) 0.0380(8) Uani 1 1 d . . .
H144 H 0.1479 0.5147 0.2308 0.046 Uiso 1 1 calc R . .
C145 C 0.17626(12) 0.42759(19) 0.20471(7) 0.0289(7) Uani 1 1 d . . .
H145 H 0.1856 0.4653 0.1903 0.035 Uiso 1 1 calc R . .
C146 C 0.19792(12) 0.20104(17) 0.16551(6) 0.0208(6) Uani 1 1 d . . .
C147 C 0.23827(13) 0.14132(18) 0.16102(6) 0.0262(7) Uani 1 1 d . . .
H147 H 0.2785 0.1558 0.1634 0.031 Uiso 1 1 calc R . .
C148 C 0.22075(14) 0.06089(19) 0.15318(7) 0.0338(7) Uani 1 1 d . . .
H148 H 0.2489 0.0208 0.1502 0.041 Uiso 1 1 calc R . .
C149 C 0.16240(14) 0.03932(19) 0.14972(7) 0.0340(7) Uani 1 1 d . . .
H149 H 0.1502 -0.0154 0.144 0.041 Uiso 1 1 calc R . .
C150 C 0.12181(13) 0.09711(19) 0.15458(7) 0.0311(7) Uani 1 1 d . . .
H150 H 0.0818 0.082 0.1525 0.037 Uiso 1 1 calc R . .
C151 C 0.13925(12) 0.17708(18) 0.16248(6) 0.0264(7) Uani 1 1 d . . .
H151 H 0.111 0.2164 0.1659 0.032 Uiso 1 1 calc R . .
C152 C 0.33028(11) 0.27384(17) 0.20004(6) 0.0202(6) Uani 1 1 d . . .
C153 C 0.38883(12) 0.26929(18) 0.19688(7) 0.0274(7) Uani 1 1 d . . .
H153 H 0.4 0.2955 0.1801 0.033 Uiso 1 1 calc R . .
C154 C 0.43084(13) 0.22809(19) 0.21729(7) 0.0345(8) Uani 1 1 d . . .
H154 H 0.4702 0.2274 0.2144 0.041 Uiso 1 1 calc R . .
C155 C 0.41700(13) 0.18763(18) 0.24189(7) 0.0298(7) Uani 1 1 d . . .
C156 C 0.35925(13) 0.19234(18) 0.24549(6) 0.0273(7) Uani 1 1 d . . .
H156 H 0.3485 0.1661 0.2624 0.033 Uiso 1 1 calc R . .
C157 C 0.31675(12) 0.23406(17) 0.22524(6) 0.0239(6) Uani 1 1 d . . .
H157 H 0.2777 0.2357 0.2285 0.029 Uiso 1 1 calc R . .
C158 C 0.46233(14) 0.1400(2) 0.26397(8) 0.0442(9) Uani 1 1 d . . .
H15A H 0.4589 0.081 0.2591 0.066 Uiso 1 1 calc R . .
H15B H 0.4558 0.1488 0.2844 0.066 Uiso 1 1 calc R . .
H15C H 0.5016 0.1594 0.2626 0.066 Uiso 1 1 calc R . .
Li1 Li 0.75742(19) 0.9716(3) 0.12497(10) 0.0221(10) Uani 1 1 d . . .
Li2 Li 0.8141(2) 0.8275(3) 0.12433(10) 0.0266(11) Uani 1 1 d . . .
Li3 Li 0.73276(19) 0.8457(3) 0.15956(10) 0.0223(10) Uani 1 1 d . . .
Li4 Li 0.6793(2) 0.9930(3) 0.15990(11) 0.0289(11) Uani 1 1 d . . .
Li5 Li 0.2383(2) 0.4816(3) 0.12205(11) 0.0271(11) Uani 1 1 d . A .
Li6 Li 0.2272(2) 0.3700(3) 0.07789(12) 0.0381(13) Uani 1 1 d . . .
Li7 Li 0.2921(2) 0.3376(3) 0.13343(10) 0.0247(11) Uani 1 1 d . A .
Li8 Li 0.2981(2) 0.4536(3) 0.17678(11) 0.0326(12) Uani 1 1 d . . .
N1 N 0.74727(9) 1.07237(13) 0.15237(5) 0.0186(5) Uani 1 1 d . . .
N2 N 0.81294(9) 0.78078(13) 0.16908(5) 0.0189(5) Uani 1 1 d . . .
N3 N 0.64288(9) 0.87101(14) 0.16041(5) 0.0204(5) Uani 1 1 d . . .
N4 N 0.77587(9) 0.91104(14) 0.08772(5) 0.0193(5) Uani 1 1 d . . .
N5 N 0.29126(10) 0.56296(14) 0.14829(5) 0.0248(5) Uani 1 1 d . A .
N6 N 0.30850(10) 0.31033(14) 0.09097(5) 0.0223(5) Uani 1 1 d . A .
N7 N 0.16378(9) 0.45214(14) 0.09140(5) 0.0233(5) Uani 1 1 d . A .
N8 N 0.29096(9) 0.31870(14) 0.17840(5) 0.0206(5) Uani 1 1 d . A .
P1 P 0.80490(3) 1.04085(4) 0.176728(15) 0.01816(15) Uani 1 1 d . . .
P2 P 0.84417(3) 0.86135(4) 0.187750(15) 0.01848(16) Uani 1 1 d . . .
P3 P 0.62649(3) 0.85229(4) 0.124177(15) 0.01742(15) Uani 1 1 d . . .
P4 P 0.70836(3) 0.87615(4) 0.079957(15) 0.01738(15) Uani 1 1 d . . .
P5 P 0.34663(3) 0.54397(5) 0.131961(17) 0.02292(17) Uani 1 1 d . A .
P6 P 0.35621(3) 0.38595(4) 0.095036(16) 0.02059(16) Uani 1 1 d . A .
P7 P 0.14036(3) 0.39153(5) 0.115564(16) 0.02206(17) Uani 1 1 d . A .
P8 P 0.21941(3) 0.30973(4) 0.170286(16) 0.01959(16) Uani 1 1 d . A .
O1_1 O 0.86768(8) 0.75567(13) 0.10890(4) 0.0297(5) Uani 1 1 d . . .
C1_1 C 0.91787(13) 0.71178(19) 0.12537(7) 0.0315(7) Uani 1 1 d . . .
H1A_1 H 0.9081 0.653 0.128 0.038 Uiso 1 1 calc R . .
H1B_1 H 0.9314 0.7368 0.1455 0.038 Uiso 1 1 calc R . .
C2_1 C 0.96477(14) 0.7196(2) 0.10639(7) 0.0407(8) Uani 1 1 d . . .
H2A_1 H 0.9953 0.7597 0.1155 0.049 Uiso 1 1 calc R . .
H2B_1 H 0.9836 0.6654 0.1045 0.049 Uiso 1 1 calc R . .
C3_1 C 0.93244(15) 0.7497(2) 0.07606(8) 0.0475(9) Uani 1 1 d . . .
H3A_1 H 0.9417 0.8083 0.0728 0.057 Uiso 1 1 calc R . .
H3B_1 H 0.9425 0.716 0.0596 0.057 Uiso 1 1 calc R . .
C4_1 C 0.86870(14) 0.7394(2) 0.07774(7) 0.0397(8) Uani 1 1 d . . .
H4A_1 H 0.8438 0.7793 0.0644 0.048 Uiso 1 1 calc R . .
H4B_1 H 0.855 0.6826 0.072 0.048 Uiso 1 1 calc R . .
O1_2 O 0.62790(8) 1.06636(13) 0.17612(4) 0.0316(5) Uani 1 1 d . . .
C1_2 C 0.56746(13) 1.0528(2) 0.17718(8) 0.0365(8) Uani 1 1 d . . .
H1A_2 H 0.5559 0.995 0.1719 0.044 Uiso 1 1 calc R . .
H1B_2 H 0.5417 1.0904 0.1632 0.044 Uiso 1 1 calc R . .
C2_2 C 0.56408(15) 1.0712(2) 0.20918(8) 0.0465(9) Uani 1 1 d . . .
H2A_2 H 0.5756 1.0225 0.2222 0.056 Uiso 1 1 calc R . .
H2B_2 H 0.524 1.0882 0.2108 0.056 Uiso 1 1 calc R . .
C3_2 C 0.60752(15) 1.1420(2) 0.21769(8) 0.0465(9) Uani 1 1 d . . .
H3A_2 H 0.5868 1.1954 0.2177 0.056 Uiso 1 1 calc R . .
H3B_2 H 0.6323 1.1329 0.2378 0.056 Uiso 1 1 calc R . .
C4_2 C 0.64417(13) 1.14069(19) 0.19335(7) 0.0291(7) Uani 1 1 d . . .
H4A_2 H 0.6359 1.1901 0.1803 0.035 Uiso 1 1 calc R . .
H4B_2 H 0.6865 1.14 0.2025 0.035 Uiso 1 1 calc R . .
O1A_3 O 0.3261(4) 0.5023(4) 0.21549(17) 0.0275(12) Uani 0.794(6) 1 d P A 3
O1B_3 O 0.3256(13) 0.4760(15) 0.2219(5) 0.025(5) Uani 0.206(6) 1 d P A 4
C1B_3 C 0.3726(8) 0.4358(9) 0.2413(3) 0.026(4) Uani 0.206(6) 1 d P A 4
H1C_3 H 0.3985 0.4081 0.2295 0.032 Uiso 0.206(6) 1 calc PR A 4
H1D_3 H 0.3574 0.3937 0.2537 0.032 Uiso 0.206(6) 1 calc PR A 4
C2B_3 C 0.4062(8) 0.5023(9) 0.2613(4) 0.044(5) Uani 0.206(6) 1 d P A 4
H2C_3 H 0.4054 0.4898 0.2826 0.053 Uiso 0.206(6) 1 calc PR A 4
H2D_3 H 0.4477 0.502 0.2591 0.053 Uiso 0.206(6) 1 calc PR A 4
C4B_3 C 0.3147(10) 0.5523(13) 0.2350(4) 0.063(7) Uani 0.206(6) 1 d P A 4
H4C_3 H 0.2865 0.5461 0.2486 0.076 Uiso 0.206(6) 1 calc PR A 4
H4D_3 H 0.3002 0.5945 0.2195 0.076 Uiso 0.206(6) 1 calc PR A 4
C3_3 C 0.38378(15) 0.5754(2) 0.25451(7) 0.0397(8) Uani 1 1 d . . .
H3A_3 H 0.3862 0.6287 0.2654 0.048 Uiso 0.794(6) 1 calc PR A 3
H3B_3 H 0.424 0.5553 0.2546 0.048 Uiso 0.794(6) 1 calc PR A 3
H3C_3 H 0.4064 0.6064 0.2418 0.048 Uiso 0.206(6) 1 calc PR A 4
H3D_3 H 0.3822 0.608 0.2728 0.048 Uiso 0.206(6) 1 calc PR A 4
C1A_3 C 0.3308(3) 0.4528(3) 0.24261(11) 0.0376(12) Uani 0.794(6) 1 d P A 3
H1A_3 H 0.3604 0.4086 0.2431 0.045 Uiso 0.794(6) 1 calc PR A 3
H1B_3 H 0.2926 0.4271 0.2436 0.045 Uiso 0.794(6) 1 calc PR A 3
C2A_3 C 0.34938(19) 0.5127(3) 0.26855(8) 0.0379(12) Uani 0.794(6) 1 d P A 3
H2A_3 H 0.3151 0.5382 0.2749 0.045 Uiso 0.794(6) 1 calc PR A 3
H2B_3 H 0.3742 0.4852 0.2861 0.045 Uiso 0.794(6) 1 calc PR A 3
C4A_3 C 0.35036(10) 0.58413(13) 0.22368(5) 0.0292(10) Uani 0.794(6) 1 d P A 3
H4A_3 H 0.3187 0.6254 0.2228 0.035 Uiso 0.794(6) 1 calc PR A 3
H4B_3 H 0.3762 0.6017 0.2099 0.035 Uiso 0.794(6) 1 calc PR A 3
O1A_4 O 0.20559(10) 0.34428(13) 0.03460(5) 0.0341(10) Uani 0.749(5) 1 d PR B 1
O1B_4 O 0.18457(10) 0.33876(13) 0.04029(5) 0.040(3) Uani 0.251(5) 1 d PR B 2
C3_4 C 0.12005(10) 0.37408(13) -0.00092(5) 0.0747(15) Uani 1 1 d R . .
H3A_4 H 0.1102 0.3825 -0.023 0.09 Uiso 0.749(5) 1 calc PR B 1
H3B_4 H 0.0906 0.4025 0.0085 0.09 Uiso 0.749(5) 1 calc PR B 1
H3C_4 H 0.0933 0.4222 -0.0027 0.09 Uiso 0.251(5) 1 calc PR B 2
H3D_4 H 0.1033 0.3337 -0.0167 0.09 Uiso 0.251(5) 1 calc PR B 2
C1A_4 C 0.18878(17) 0.2639(3) 0.02236(9) 0.0319(12) Uani 0.749(5) 1 d P B 1
H1A_4 H 0.1937 0.2216 0.0384 0.038 Uiso 0.749(5) 1 calc PR B 1
H1B_4 H 0.2123 0.2478 0.0073 0.038 Uiso 0.749(5) 1 calc PR B 1
C2A_4 C 0.12476(18) 0.2745(3) 0.00782(10) 0.0405(13) Uani 0.749(5) 1 d P B 1
H2A_4 H 0.099 0.2603 0.022 0.049 Uiso 0.749(5) 1 calc PR B 1
H2B_4 H 0.1141 0.2396 -0.0104 0.049 Uiso 0.749(5) 1 calc PR B 1
C4A_4 C 0.1790(2) 0.4022(3) 0.01169(13) 0.0428(13) Uani 0.749(5) 1 d P B 1
H4A_4 H 0.2024 0.4054 -0.0043 0.051 Uiso 0.749(5) 1 calc PR B 1
H4B_4 H 0.1777 0.4579 0.0206 0.051 Uiso 0.749(5) 1 calc PR B 1
C1B_4 C 0.1234(5) 0.3412(9) 0.0247(3) 0.035(4) Uani 0.251(5) 1 d P B 2
H1C_4 H 0.1073 0.2844 0.0224 0.042 Uiso 0.251(5) 1 calc PR B 2
H1D_4 H 0.1 0.3736 0.0366 0.042 Uiso 0.251(5) 1 calc PR B 2
C2B_4 C 0.2158(6) 0.3392(8) 0.0159(3) 0.032(3) Uani 0.251(5) 1 d P B 2
H2C_4 H 0.2144 0.2841 0.0063 0.038 Uiso 0.251(5) 1 calc PR B 2
H2D_4 H 0.2573 0.355 0.0231 0.038 Uiso 0.251(5) 1 calc PR B 2
C4B_4 C 0.1835(6) 0.4041(10) -0.0064(4) 0.041(4) Uani 0.251(5) 1 d P B 2
H4C_4 H 0.1888 0.3957 -0.0273 0.049 Uiso 0.251(5) 1 calc PR B 2
H4D_4 H 0.193 0.4618 0.0001 0.049 Uiso 0.251(5) 1 calc PR B 2
O1_5 O 0.44673(15) 0.6705(2) -0.03271(7) 0.0881(11) Uani 1 1 d . . .
C1_5 C 0.4558(2) 0.6980(3) -0.00075(9) 0.0792(15) Uani 1 1 d . . .
H1A_5 H 0.4196 0.7238 0.0033 0.095 Uiso 1 1 calc R . .
H1B_5 H 0.4656 0.6499 0.0128 0.095 Uiso 1 1 calc R . .
C2_5 C 0.50335(14) 0.7570(2) 0.00455(7) 0.0403(8) Uani 1 1 d . . .
H2A_5 H 0.4906 0.8091 0.0128 0.048 Uiso 1 1 calc R . .
H2B_5 H 0.5371 0.7346 0.0191 0.048 Uiso 1 1 calc R . .
C3_5 C 0.51931(15) 0.7717(2) -0.02396(8) 0.0468(9) Uani 1 1 d . . .
H3A_5 H 0.5559 0.7419 -0.0252 0.056 Uiso 1 1 calc R . .
H3B_5 H 0.5254 0.8314 -0.0268 0.056 Uiso 1 1 calc R . .
C4_5 C 0.46963(15) 0.7403(2) -0.04724(7) 0.0428(9) Uani 1 1 d . . .
H4A_5 H 0.4393 0.7835 -0.0529 0.051 Uiso 1 1 calc R . .
H4B_5 H 0.4835 0.7223 -0.0655 0.051 Uiso 1 1 calc R . .
O1_6 O 0.36607(17) 0.9538(2) 0.17135(7) 0.1010(13) Uani 1 1 d . . .
C1_6 C 0.3744(2) 0.9434(3) 0.14066(11) 0.0873(17) Uani 1 1 d . . .
H1A_6 H 0.3362 0.9415 0.1264 0.105 Uiso 1 1 calc R . .
H1B_6 H 0.3962 0.8919 0.1386 0.105 Uiso 1 1 calc R . .
C2_6 C 0.40918(19) 1.0181(3) 0.13478(10) 0.0675(12) Uani 1 1 d . . .
H2A_6 H 0.4514 1.0046 0.1379 0.081 Uiso 1 1 calc R . .
H2B_6 H 0.3959 1.0379 0.1139 0.081 Uiso 1 1 calc R . .
C3_6 C 0.39844(18) 1.0813(3) 0.15650(9) 0.0596(11) Uani 1 1 d . . .
H3A_6 H 0.3632 1.1146 0.1483 0.072 Uiso 1 1 calc R . .
H3B_6 H 0.4326 1.1184 0.1623 0.072 Uiso 1 1 calc R . .
C4_6 C 0.38922(18) 1.0287(2) 0.18264(8) 0.0532(10) Uani 1 1 d . . .
H4A_6 H 0.427 1.0198 0.1968 0.064 Uiso 1 1 calc R . .
H4B_6 H 0.3619 1.0565 0.1936 0.064 Uiso 1 1 calc R . .
O1A_7 O -0.2232(7) 0.2894(8) 0.0108(3) 0.140(3) Uani 0.322(6) 1 d P C 5
O1B_7 O -0.2737(3) 0.2639(4) 0.01809(16) 0.140(3) Uani 0.678(6) 1 d P C 6
C1_7 C -0.2460(3) 0.2858(4) 0.04407(15) 0.1020(18) Uani 1 1 d . . .
H1A_7 H -0.2356 0.3368 0.056 0.122 Uiso 0.322(6) 1 calc PR C 5
H1B_7 H -0.2887 0.2759 0.0412 0.122 Uiso 0.322(6) 1 calc PR C 5
H1C_7 H -0.2739 0.3034 0.0568 0.122 Uiso 0.678(6) 1 calc PR C 6
H1D_7 H -0.2196 0.3327 0.0422 0.122 Uiso 0.678(6) 1 calc PR C 6
C2_7 C -0.2130(2) 0.2168(3) 0.05722(13) 0.0904(18) Uani 1 1 d . C .
H2A_7 H -0.238 0.1783 0.0661 0.109 Uiso 1 1 calc R . .
H2B_7 H -0.18 0.2349 0.0732 0.109 Uiso 1 1 calc R . .
C3_7 C -0.1906(3) 0.1759(4) 0.0318(2) 0.152(3) Uani 1 1 d . . .
H3A_7 H -0.1491 0.1908 0.0324 0.182 Uiso 1 1 calc R C .
H3B_7 H -0.1939 0.1151 0.0329 0.182 Uiso 1 1 calc R . .
C4_7 C -0.22960(9) 0.20917(12) 0.00386(5) 0.149(4) Uani 1 1 d . C .
H4A_7 H -0.215 0.1952 -0.0146 0.179 Uiso 0.322(6) 1 calc PR C 5
H4B_7 H -0.2707 0.1905 0.0018 0.179 Uiso 0.322(6) 1 calc PR C 5
H4C_7 H -0.2502 0.1642 -0.0088 0.179 Uiso 0.678(6) 1 calc PR C 6
H4D_7 H -0.2073 0.243 -0.0082 0.179 Uiso 0.678(6) 1 calc PR C 6
O4_8 O -0.10486(9) 0.35624(12) 0.07588(5) 0.0559(7) Uani 1 1 d R . .
C1_8 C -0.11864(9) 0.38178(12) 0.10396(5) 0.0550(10) Uani 1 1 d R . .
H1A_8 H -0.0876 0.3638 0.1209 0.066 Uiso 1 1 calc R . .
H1B_8 H -0.1563 0.3573 0.1065 0.066 Uiso 1 1 calc R . .
C2_8 C -0.1228(2) 0.4732(2) 0.10311(9) 0.0632(12) Uani 1 1 d . . .
H2A_8 H -0.1636 0.4916 0.0956 0.076 Uiso 1 1 calc R . .
H2B_8 H -0.1082 0.4974 0.1233 0.076 Uiso 1 1 calc R . .
C3_8 C -0.0846(2) 0.4960(3) 0.08183(11) 0.0740(13) Uani 1 1 d . . .
H3A_8 H -0.0428 0.4966 0.0919 0.089 Uiso 1 1 calc R . .
H3B_8 H -0.0954 0.5507 0.0726 0.089 Uiso 1 1 calc R . .
C4_8 C -0.0973(2) 0.4274(3) 0.05880(9) 0.0612(11) Uani 1 1 d . . .
H4A_8 H -0.1333 0.4393 0.0437 0.073 Uiso 1 1 calc R . .
H4B_8 H -0.0642 0.42 0.0483 0.073 Uiso 1 1 calc R . .
O1_9 O 0.08594(13) -0.13404(19) 0.10700(7) 0.0725(8) Uani 1 1 d . . .
C1_9 C 0.0911(2) -0.0969(3) 0.07942(11) 0.0904(16) Uani 1 1 d . . .
H1A_9 H 0.0834 -0.0368 0.08 0.108 Uiso 1 1 calc R . .
H1B_9 H 0.0624 -0.1215 0.0627 0.108 Uiso 1 1 calc R . .
C2_9 C 0.1523(3) -0.1119(4) 0.07482(17) 0.131(3) Uani 1 1 d . . .
H2A_9 H 0.1774 -0.0627 0.0805 0.157 Uiso 1 1 calc R . .
H2B_9 H 0.1526 -0.1267 0.0537 0.157 Uiso 1 1 calc R . .
C3_9 C 0.1723(2) -0.1845(4) 0.09607(13) 0.0957(18) Uani 1 1 d . . .
H3A_9 H 0.1858 -0.2314 0.0852 0.115 Uiso 1 1 calc R . .
H3B_9 H 0.2042 -0.1678 0.1128 0.115 Uiso 1 1 calc R . .
C4_9 C 0.1192(2) -0.2060(3) 0.10704(11) 0.0744(13) Uani 1 1 d . . .
H4A_9 H 0.0965 -0.2482 0.0938 0.089 Uiso 1 1 calc R . .
H4B_9 H 0.1296 -0.2288 0.1277 0.089 Uiso 1 1 calc R . .

loop_
_atom_site_aniso_label
_atom_site_aniso_U_11
_atom_site_aniso_U_22
_atom_site_aniso_U_33
_atom_site_aniso_U_23
_atom_site_aniso_U_13
_atom_site_aniso_U_12
C1 0.0172(14) 0.0242(15) 0.0147(13) 0.0007(11) 0.0014(11) -0.0037(12)
C2 0.0186(14) 0.0252(16) 0.0199(14) -0.0008(12) 0.0029(12) 0.0026(12)
C3 0.0284(16) 0.0280(17) 0.0200(15) -0.0024(13) 0.0051(12) -0.0001(13)
C4 0.0427(19) 0.0290(18) 0.0267(17) -0.0073(14) 0.0021(14) 0.0035(15)
C5 0.048(2) 0.0379(19) 0.0190(15) 0.0002(14) 0.0128(14) 0.0121(16)
C6 0.0317(17) 0.0367(19) 0.0299(17) 0.0057(14) 0.0162(14) 0.0061(14)
C7 0.0237(15) 0.0317(17) 0.0243(16) 0.0015(13) 0.0065(13) 0.0011(13)
C8 0.0199(14) 0.0172(14) 0.0248(15) -0.0056(12) 0.0070(12) -0.0042(11)
C9 0.0222(15) 0.0273(17) 0.0288(16) 0.0007(13) 0.0065(13) -0.0027(12)
C10 0.0273(17) 0.0325(18) 0.0407(19) 0.0060(15) 0.0146(15) -0.0042(14)
C11 0.0227(17) 0.0320(18) 0.058(2) 0.0038(16) 0.0156(16) -0.0077(14)
C12 0.0189(15) 0.0346(19) 0.046(2) -0.0043(16) 0.0005(14) -0.0053(13)
C13 0.0226(15) 0.0273(17) 0.0290(16) -0.0044(13) 0.0049(13) -0.0035(13)
C14 0.0168(14) 0.0215(15) 0.0237(15) -0.0009(12) 0.0096(12) -0.0024(11)
C15 0.0216(15) 0.0198(16) 0.0400(18) -0.0014(13) -0.0042(14) -0.0028(12)
C16 0.0261(17) 0.0286(19) 0.055(2) 0.0040(16) -0.0137(16) 0.0004(14)
C17 0.0245(16) 0.0229(17) 0.055(2) 0.0031(15) 0.0022(15) 0.0024(13)
C18 0.0296(17) 0.0206(16) 0.0395(18) -0.0059(14) 0.0137(14) -0.0037(13)
C19 0.0244(15) 0.0263(16) 0.0247(15) -0.0042(13) 0.0075(12) -0.0032(13)
C20 0.048(2) 0.0256(19) 0.088(3) 0.0081(19) -0.010(2) 0.0030(17)
C21 0.0186(14) 0.0253(16) 0.0182(14) 0.0029(12) 0.0040(11) 0.0011(12)
C22 0.0218(15) 0.0349(18) 0.0187(15) -0.0002(13) 0.0016(12) -0.0055(13)
C23 0.0278(16) 0.045(2) 0.0192(15) -0.0036(14) 0.0004(13) -0.0044(14)
C24 0.0358(18) 0.0398(19) 0.0171(15) 0.0032(14) 0.0082(13) 0.0053(15)
C25 0.0257(16) 0.0325(18) 0.0264(16) 0.0068(13) 0.0077(13) -0.0017(13)
C26 0.0206(14) 0.0269(16) 0.0196(14) 0.0033(12) 0.0006(12) -0.0010(12)
C27 0.0197(14) 0.0240(16) 0.0194(14) -0.0024(12) 0.0026(12) -0.0031(12)
C28 0.0236(15) 0.0245(16) 0.0230(15) -0.0025(12) 0.0036(12) -0.0008(12)
C29 0.0282(17) 0.0363(18) 0.0302(17) -0.0003(14) 0.0112(14) -0.0053(14)
C30 0.0206(16) 0.052(2) 0.0404(19) -0.0004(17) 0.0092(14) -0.0045(15)
C31 0.0183(16) 0.051(2) 0.0362(19) 0.0031(16) -0.0034(14) -0.0024(14)
C32 0.0216(15) 0.0375(18) 0.0206(15) 0.0028(13) 0.0010(12) -0.0038(13)
C33 0.0177(14) 0.0243(15) 0.0159(13) 0.0015(12) 0.0024(11) -0.0022(12)
C34 0.0229(15) 0.0243(16) 0.0224(15) -0.0011(12) 0.0014(12) -0.0023(12)
C35 0.0196(15) 0.0293(17) 0.0204(15) 0.0016(13) 0.0011(12) 0.0033(12)
C36 0.0280(16) 0.0258(16) 0.0189(14) 0.0031(12) 0.0075(12) 0.0006(13)
C37 0.0308(16) 0.0226(16) 0.0198(15) 0.0005(12) -0.0006(13) -0.0069(13)
C38 0.0228(15) 0.0277(16) 0.0157(14) 0.0047(12) 0.0007(12) -0.0022(12)
C39 0.0399(19) 0.0264(17) 0.0320(17) 0.0052(14) 0.0013(15) 0.0014(14)
C40 0.0161(14) 0.0234(15) 0.0169(14) -0.0014(11) 0.0011(11) -0.0041(11)
C41 0.0180(14) 0.0240(16) 0.0181(14) -0.0014(12) 0.0064(11) -0.0002(12)
C42 0.0217(15) 0.0261(16) 0.0301(16) -0.0017(13) 0.0033(13) -0.0012(13)
C43 0.0209(16) 0.044(2) 0.0357(18) -0.0058(15) -0.0024(14) 0.0026(14)
C44 0.0298(18) 0.041(2) 0.0397(19) 0.0031(16) 0.0066(15) 0.0150(15)
C45 0.0377(19) 0.0277(18) 0.0421(19) 0.0039(15) 0.0167(16) 0.0082(15)
C46 0.0235(15) 0.0235(16) 0.0296(16) -0.0029(13) 0.0107(13) -0.0011(12)
C47 0.0136(13) 0.0215(15) 0.0253(15) -0.0001(12) 0.0054(11) -0.0017(11)
C48 0.0271(16) 0.0263(17) 0.0277(16) 0.0034(13) 0.0061(13) 0.0000(13)
C49 0.0426(19) 0.0230(17) 0.045(2) 0.0104(15) 0.0117(16) 0.0009(15)
C50 0.0307(17) 0.0205(16) 0.053(2) -0.0032(15) 0.0083(16) -0.0041(13)
C51 0.0277(16) 0.0283(18) 0.0365(18) -0.0094(14) 0.0025(14) -0.0029(13)
C52 0.0233(15) 0.0221(16) 0.0290(16) -0.0004(13) 0.0029(13) -0.0031(12)
C53 0.0202(14) 0.0210(15) 0.0226(15) -0.0012(12) 0.0091(12) -0.0029(12)
C54 0.0200(14) 0.0257(16) 0.0227(15) -0.0019(12) 0.0061(12) -0.0043(12)
C55 0.0353(18) 0.0326(18) 0.0195(15) -0.0039(13) 0.0105(13) -0.0055(14)
C56 0.0329(17) 0.0342(18) 0.0310(17) -0.0050(14) 0.0191(14) -0.0070(14)
C57 0.0237(16) 0.0403(19) 0.0361(18) -0.0062(15) 0.0142(14) -0.0097(14)
C58 0.0245(16) 0.0361(18) 0.0241(16) -0.0010(13) 0.0079(13) -0.0086(13)
C59 0.051(2) 0.065(3) 0.041(2) -0.0067(19) 0.0278(18) -0.0144(19)
C60 0.0176(14) 0.0232(15) 0.0161(14) 0.0003(11) 0.0064(11) 0.0000(11)
C61 0.0196(14) 0.0210(15) 0.0195(14) -0.0006(12) 0.0049(12) 0.0020(12)
C62 0.0180(14) 0.0328(17) 0.0211(15) -0.0015(13) 0.0018(12) 0.0025(12)
C63 0.0261(16) 0.0309(18) 0.0294(17) 0.0087(14) 0.0034(13) 0.0073(13)
C64 0.0282(17) 0.0266(17) 0.0360(18) 0.0079(14) 0.0047(14) -0.0018(13)
C65 0.0173(14) 0.0297(17) 0.0243(15) 0.0039(13) 0.0018(12) -0.0012(12)
C66 0.0162(14) 0.0253(16) 0.0191(14) -0.0001(12) 0.0017(11) 0.0020(12)
C67 0.0302(16) 0.0264(17) 0.0186(14) 0.0009(12) 0.0033(12) 0.0033(13)
C68 0.0425(19) 0.0304(18) 0.0252(16) 0.0067(14) 0.0041(14) 0.0115(15)
C69 0.066(2) 0.0256(18) 0.0348(19) -0.0065(15) -0.0017(17) 0.0128(17)
C70 0.067(2) 0.036(2) 0.0212(16) -0.0083(15) -0.0051(16) 0.0171(18)
C71 0.0402(18) 0.0287(17) 0.0194(15) 0.0003(13) -0.0003(13) 0.0092(14)
C72 0.0161(14) 0.0341(17) 0.0208(15) 0.0062(13) 0.0046(12) 0.0042(12)
C73 0.0187(15) 0.0436(19) 0.0216(15) 0.0030(14) 0.0046(12) -0.0014(13)
C74 0.0264(17) 0.068(2) 0.0204(16) 0.0083(16) 0.0080(13) 0.0059(16)
C75 0.0277(18) 0.078(3) 0.036(2) 0.0125(19) 0.0160(15) -0.0022(18)
C76 0.0228(17) 0.070(3) 0.0359(19) 0.0113(18) 0.0085(15) -0.0108(16)
C77 0.0220(16) 0.044(2) 0.0243(16) 0.0061(14) 0.0036(13) -0.0036(14)
C78 0.048(2) 0.148(5) 0.053(3) 0.017(3) 0.031(2) -0.019(3)
C80 0.0185(14) 0.0252(16) 0.0283(16) -0.0004(13) 0.0039(12) -0.0052(12)
C81 0.0199(15) 0.0273(16) 0.0243(15) -0.0015(13) 0.0030(12) -0.0008(12)
C82 0.0232(15) 0.0248(16) 0.0355(17) 0.0002(13) 0.0037(13) -0.0011(13)
C83 0.0256(16) 0.0332(18) 0.0370(18) -0.0037(15) 0.0010(14) -0.0082(14)
C84 0.0237(16) 0.046(2) 0.0311(17) 0.0019(15) -0.0044(14) -0.0030(15)
C85 0.0310(17) 0.0372(19) 0.0333(18) 0.0095(15) -0.0001(14) 0.0007(15)
C86 0.0248(16) 0.0304(17) 0.0301(17) 0.0013(14) 0.0034(13) -0.0052(13)
C87 0.0215(15) 0.0209(15) 0.0281(16) -0.0038(12) -0.0025(12) -0.0069(12)
C88 0.0246(16) 0.0267(17) 0.0413(19) 0.0011(14) 0.0044(14) -0.0021(13)
C89 0.0315(18) 0.0294(18) 0.052(2) 0.0124(16) 0.0007(16) 0.0033(14)
C90 0.0353(19) 0.0329(19) 0.046(2) 0.0118(16) 0.0059(16) -0.0071(15)
C91 0.0269(17) 0.0302(18) 0.0385(18) 0.0033(15) 0.0053(14) -0.0080(14)
C92 0.0210(15) 0.0278(17) 0.0322(17) 0.0007(14) -0.0017(13) -0.0018(13)
C93 0.0232(15) 0.0276(17) 0.0246(15) -0.0004(13) 0.0011(12) 0.0017(13)
C94 0.0234(16) 0.0349(19) 0.0435(19) -0.0103(15) 0.0061(14) -0.0035(14)
C95 0.0335(18) 0.0278(18) 0.0418(19) -0.0062(15) 0.0029(15) -0.0020(14)
C96 0.0357(18) 0.0300(18) 0.0254(16) 0.0029(13) -0.0001(14) 0.0128(14)
C97 0.0300(17) 0.0376(19) 0.0269(16) 0.0099(14) 0.0076(13) 0.0094(14)
C98 0.0248(16) 0.0279(17) 0.0274(16) 0.0059(13) 0.0034(13) 0.0028(13)
C99 0.048(2) 0.038(2) 0.049(2) 0.0029(17) 0.0140(17) 0.0179(17)
C100 0.0271(16) 0.0235(16) 0.0246(15) 0.0060(13) 0.0007(13) -0.0072(13)
C101 0.0364(18) 0.0331(18) 0.0286(17) 0.0042(14) -0.0055(14) -0.0060(15)
C102 0.056(2) 0.041(2) 0.040(2) 0.0164(17) -0.0164(19) -0.0138(18)
C103 0.070(3) 0.069(3) 0.037(2) 0.027(2) -0.010(2) -0.042(2)
C104 0.049(2) 0.078(3) 0.035(2) 0.014(2) 0.0108(18) -0.027(2)
C105 0.0338(18) 0.045(2) 0.0311(18) 0.0100(15) 0.0071(15) -0.0122(15)
C106 0.0229(15) 0.0294(17) 0.0206(15) 0.0049(13) 0.0064(12) 0.0002(13)
C107 0.0334(18) 0.0344(19) 0.044(2) 0.0165(16) -0.0051(15) -0.0071(15)
C108 0.044(2) 0.040(2) 0.073(3) 0.030(2) -0.013(2) 0.0027(18)
C109 0.0298(19) 0.058(3) 0.055(2) 0.025(2) -0.0098(17) 0.0047(18)
C110 0.0215(16) 0.046(2) 0.0395(19) 0.0048(16) 0.0003(14) -0.0038(15)
C111 0.0243(16) 0.0287(17) 0.0368(18) 0.0032(14) 0.0039(14) -0.0011(13)
C112 0.0187(14) 0.0229(15) 0.0193(14) 0.0009(12) 0.0009(11) -0.0015(12)
C113 0.0263(16) 0.0280(17) 0.0267(16) -0.0013(13) 0.0125(13) -0.0032(13)
C114 0.0259(16) 0.0280(17) 0.0323(17) -0.0009(14) 0.0107(13) -0.0056(13)
C115 0.0222(15) 0.0272(16) 0.0240(15) -0.0025(13) -0.0027(12) 0.0024(13)
C116 0.0266(16) 0.0332(18) 0.0159(14) 0.0024(13) 0.0054(12) 0.0060(13)
C117 0.0210(15) 0.0247(16) 0.0205(15) 0.0051(12) 0.0065(12) 0.0005(12)
C118 0.0371(19) 0.0319(18) 0.0339(18) -0.0056(15) 0.0013(15) 0.0028(15)
C120 0.0186(14) 0.0292(17) 0.0234(15) 0.0065(13) 0.0012(12) -0.0015(12)
C121 0.0242(15) 0.0314(17) 0.0189(14) 0.0064(13) 0.0019(12) -0.0067(13)
C122 0.0285(17) 0.0359(18) 0.0257(16) 0.0076(14) 0.0036(13) -0.0061(14)
C123 0.0300(17) 0.048(2) 0.0276(17) 0.0042(15) 0.0038(14) -0.0178(16)
C124 0.051(2) 0.041(2) 0.0246(17) -0.0058(15) 0.0078(15) -0.0215(17)
C125 0.049(2) 0.0342(19) 0.0296(17) -0.0038(15) 0.0100(16) -0.0062(16)
C126 0.0296(17) 0.0342(18) 0.0222(15) 0.0039(13) 0.0027(13) -0.0017(14)
C127 0.0156(14) 0.0365(18) 0.0236(15) 0.0009(13) -0.0032(12) 0.0001(13)
C128 0.0238(16) 0.039(2) 0.0322(17) 0.0000(15) -0.0042(14) 0.0049(14)
C129 0.0313(19) 0.050(2) 0.042(2) -0.0143(17) -0.0100(16) 0.0100(17)
C130 0.0255(18) 0.082(3) 0.037(2) -0.025(2) -0.0001(16) 0.0084(19)
C131 0.0254(18) 0.077(3) 0.0313(19) -0.0100(18) 0.0058(15) -0.0052(18)
C132 0.0213(16) 0.047(2) 0.0300(17) -0.0001(15) 0.0009(13) -0.0032(14)
C133 0.0221(15) 0.0280(16) 0.0182(14) 0.0041(12) -0.0004(12) -0.0002(12)
C134 0.0251(17) 0.054(2) 0.041(2) 0.0253(17) -0.0052(15) -0.0094(16)
C135 0.0220(17) 0.077(3) 0.049(2) 0.031(2) -0.0071(16) -0.0028(18)
C136 0.0321(18) 0.047(2) 0.0304(17) 0.0164(15) 0.0046(14) 0.0108(15)
C137 0.0352(18) 0.0350(19) 0.0413(19) 0.0164(15) 0.0073(15) 0.0001(15)
C138 0.0229(16) 0.0330(18) 0.0335(17) 0.0088(14) -0.0002(13) -0.0006(13)
C139 0.047(2) 0.071(3) 0.047(2) 0.033(2) 0.0077(18) 0.018(2)
C140 0.0136(13) 0.0271(16) 0.0197(14) -0.0008(12) -0.0013(11) -0.0009(12)
C141 0.0203(15) 0.0275(16) 0.0268(16) -0.0015(13) 0.0035(12) -0.0008(12)
C142 0.0289(17) 0.044(2) 0.0261(17) -0.0035(15) 0.0088(14) -0.0031(15)
C143 0.0354(19) 0.048(2) 0.0360(19) -0.0129(17) 0.0125(15) 0.0033(16)
C144 0.0368(19) 0.0287(18) 0.047(2) -0.0103(16) 0.0032(16) 0.0078(15)
C145 0.0276(16) 0.0279(17) 0.0297(17) -0.0010(14) 0.0017(13) -0.0008(13)
C146 0.0231(15) 0.0258(16) 0.0134(13) 0.0032(12) 0.0032(11) -0.0028(12)
C147 0.0281(16) 0.0273(17) 0.0265(16) 0.0017(13) 0.0130(13) -0.0018(13)
C148 0.0409(19) 0.0295(18) 0.0365(18) -0.0034(14) 0.0209(15) 0.0015(15)
C149 0.044(2) 0.0269(17) 0.0333(18) -0.0024(14) 0.0138(15) -0.0091(15)
C150 0.0274(16) 0.0344(18) 0.0307(17) 0.0007(14) 0.0042(14) -0.0090(14)
C151 0.0244(16) 0.0311(17) 0.0233(15) 0.0026(13) 0.0039(12) -0.0025(13)
C152 0.0193(14) 0.0220(15) 0.0184(14) 0.0015(12) 0.0012(11) -0.0005(12)
C153 0.0213(15) 0.0301(17) 0.0311(17) 0.0110(14) 0.0058(13) 0.0014(13)
C154 0.0185(15) 0.0367(19) 0.047(2) 0.0113(16) 0.0035(14) 0.0029(14)
C155 0.0250(16) 0.0265(17) 0.0332(17) 0.0051(14) -0.0062(13) 0.0021(13)
C156 0.0342(17) 0.0259(16) 0.0205(15) 0.0045(13) 0.0021(13) 0.0007(13)
C157 0.0203(15) 0.0275(16) 0.0233(15) 0.0026(13) 0.0029(12) 0.0025(12)
C158 0.0335(19) 0.042(2) 0.049(2) 0.0139(17) -0.0106(16) 0.0079(16)
Li1 0.022(2) 0.025(3) 0.019(2) 0.000(2) 0.0017(19) -0.002(2)
Li2 0.023(2) 0.034(3) 0.023(3) 0.003(2) 0.006(2) 0.000(2)
Li3 0.017(2) 0.027(3) 0.023(2) 0.002(2) 0.0052(19) -0.0017(19)
Li4 0.028(3) 0.033(3) 0.027(3) -0.004(2) 0.008(2) -0.009(2)
Li5 0.025(3) 0.027(3) 0.028(3) -0.001(2) 0.001(2) -0.002(2)
Li6 0.037(3) 0.041(3) 0.031(3) 0.000(2) -0.005(2) 0.005(3)
Li7 0.022(2) 0.028(3) 0.023(2) 0.001(2) 0.003(2) 0.000(2)
Li8 0.031(3) 0.035(3) 0.031(3) 0.000(2) 0.004(2) -0.007(2)
N1 0.0169(12) 0.0180(12) 0.0210(12) -0.0008(10) 0.0041(9) -0.0042(9)
N2 0.0186(12) 0.0193(12) 0.0172(12) -0.0002(9) -0.0001(9) -0.0025(10)
N3 0.0163(11) 0.0280(13) 0.0176(12) -0.0022(10) 0.0048(9) -0.0062(10)
N4 0.0145(11) 0.0282(13) 0.0156(11) 0.0032(10) 0.0039(9) -0.0009(10)
N5 0.0197(12) 0.0255(14) 0.0284(13) -0.0039(11) 0.0028(10) -0.0023(10)
N6 0.0244(13) 0.0214(13) 0.0221(12) 0.0001(10) 0.0074(10) -0.0039(10)
N7 0.0200(12) 0.0282(14) 0.0197(12) 0.0059(10) -0.0006(10) -0.0025(10)
N8 0.0169(12) 0.0242(13) 0.0198(12) 0.0053(10) 0.0012(10) -0.0005(10)
P1 0.0158(3) 0.0219(4) 0.0168(4) -0.0017(3) 0.0035(3) -0.0045(3)
P2 0.0157(3) 0.0236(4) 0.0151(3) 0.0002(3) 0.0007(3) -0.0035(3)
P3 0.0155(3) 0.0207(4) 0.0160(3) -0.0003(3) 0.0029(3) -0.0039(3)
P4 0.0150(3) 0.0226(4) 0.0140(3) 0.0009(3) 0.0015(3) -0.0011(3)
P5 0.0176(4) 0.0229(4) 0.0274(4) -0.0005(3) 0.0022(3) -0.0021(3)
P6 0.0187(4) 0.0222(4) 0.0203(4) 0.0029(3) 0.0027(3) -0.0030(3)
P7 0.0171(4) 0.0259(4) 0.0214(4) 0.0047(3) -0.0007(3) -0.0012(3)
P8 0.0155(4) 0.0236(4) 0.0190(4) 0.0030(3) 0.0017(3) -0.0003(3)
O1_1 0.0276(11) 0.0406(13) 0.0206(10) 0.0009(9) 0.0036(9) 0.0106(9)
C1_1 0.0327(17) 0.0316(18) 0.0271(16) 0.0021(14) -0.0013(14) 0.0088(14)
C2_1 0.0273(17) 0.047(2) 0.047(2) -0.0105(17) 0.0065(15) 0.0028(15)
C3_1 0.054(2) 0.049(2) 0.048(2) 0.0049(18) 0.0293(19) 0.0096(18)
C4_1 0.045(2) 0.051(2) 0.0221(16) 0.0006(15) 0.0030(15) 0.0226(17)
O1_2 0.0241(11) 0.0376(13) 0.0352(12) -0.0089(10) 0.0111(9) -0.0086(9)
C1_2 0.0216(16) 0.0325(18) 0.053(2) 0.0062(16) 0.0025(15) -0.0019(14)
C2_2 0.041(2) 0.042(2) 0.064(2) 0.0033(18) 0.0284(18) 0.0026(17)
C3_2 0.039(2) 0.058(2) 0.049(2) -0.0103(19) 0.0250(17) -0.0053(18)
C4_2 0.0247(16) 0.0320(18) 0.0300(16) -0.0034(14) 0.0041(13) -0.0002(13)
O1A_3 0.039(2) 0.023(3) 0.019(3) 0.006(2) 0.001(2) -0.010(2)
O1B_3 0.044(8) 0.022(13) 0.009(12) 0.004(8) 0.006(8) -0.009(10)
C1B_3 0.031(10) 0.029(9) 0.014(7) 0.005(6) -0.010(7) -0.009(7)
C2B_3 0.058(12) 0.022(9) 0.049(11) -0.001(8) -0.001(9) 0.008(8)
C4B_3 0.083(16) 0.055(13) 0.039(11) -0.013(10) -0.018(11) 0.024(12)
C3_3 0.048(2) 0.0314(19) 0.0381(19) -0.0070(15) 0.0054(16) -0.0041(16)
C1A_3 0.055(4) 0.031(3) 0.023(3) 0.007(2) -0.003(2) -0.010(2)
C2A_3 0.049(3) 0.040(3) 0.022(2) 0.0004(18) 0.0010(19) -0.006(2)
C4A_3 0.033(2) 0.023(2) 0.030(2) -0.0003(17) 0.0026(18) -0.0064(18)
O1A_4 0.035(2) 0.047(2) 0.0173(19) -0.0034(16) -0.0009(19) 0.0133(15)
O1B_4 0.031(6) 0.066(8) 0.026(6) 0.000(5) 0.015(5) 0.007(5)
C3_4 0.040(2) 0.140(5) 0.038(2) 0.003(3) -0.0062(19) 0.020(3)
C1A_4 0.028(2) 0.040(3) 0.026(2) -0.0045(19) 0.0028(18) 0.0047(19)
C2A_4 0.028(2) 0.059(3) 0.031(3) 0.011(2) -0.0021(19) 0.002(2)
C4A_4 0.044(3) 0.050(3) 0.032(3) 0.006(3) 0.003(3) 0.014(2)
C1B_4 0.018(6) 0.048(9) 0.036(8) 0.006(7) 0.001(5) 0.004(6)
C2B_4 0.028(7) 0.038(8) 0.029(8) 0.004(6) 0.006(6) 0.004(6)
C4B_4 0.036(8) 0.061(10) 0.026(8) 0.012(8) 0.005(7) 0.006(7)
O1_5 0.102(3) 0.102(3) 0.061(2) -0.0083(18) 0.0185(18) -0.056(2)
C1_5 0.096(4) 0.106(4) 0.038(2) 0.007(2) 0.021(2) -0.038(3)
C2_5 0.0360(19) 0.060(2) 0.0237(17) -0.0098(16) 0.0037(14) -0.0176(17)
C3_5 0.046(2) 0.044(2) 0.053(2) -0.0114(18) 0.0182(18) -0.0141(17)
C4_5 0.048(2) 0.044(2) 0.0351(19) 0.0035(16) 0.0059(16) 0.0010(17)
O1_6 0.147(3) 0.106(3) 0.061(2) -0.0265(19) 0.049(2) -0.078(3)
C1_6 0.079(3) 0.107(4) 0.089(4) -0.044(3) 0.050(3) -0.032(3)
C2_6 0.061(3) 0.084(3) 0.056(3) 0.000(2) 0.009(2) 0.008(2)
C3_6 0.054(2) 0.073(3) 0.058(3) 0.018(2) 0.025(2) 0.017(2)
C4_6 0.057(2) 0.055(3) 0.049(2) 0.0118(19) 0.0114(19) -0.011(2)
O1A_7 0.169(7) 0.088(4) 0.119(5) 0.034(3) -0.079(5) -0.053(4)
O1B_7 0.169(7) 0.088(4) 0.119(5) 0.034(3) -0.079(5) -0.053(4)
C1_7 0.083(4) 0.095(4) 0.124(5) 0.020(4) 0.012(4) -0.013(3)
C2_7 0.072(3) 0.069(3) 0.114(4) 0.028(3) -0.021(3) -0.035(3)
C3_7 0.139(6) 0.079(4) 0.268(10) 0.081(6) 0.115(7) 0.041(4)
C4_7 0.295(11) 0.049(3) 0.075(4) -0.011(3) -0.032(5) -0.021(5)
O4_8 0.0563(16) 0.0449(16) 0.0685(18) -0.0165(14) 0.0174(14) -0.0036(13)
C1_8 0.063(3) 0.051(2) 0.050(2) -0.0046(19) 0.008(2) -0.004(2)
C2_8 0.089(3) 0.048(3) 0.053(3) 0.000(2) 0.017(2) 0.013(2)
C3_8 0.100(4) 0.049(3) 0.081(3) -0.003(2) 0.036(3) -0.006(2)
C4_8 0.074(3) 0.062(3) 0.053(2) -0.006(2) 0.026(2) -0.012(2)
O1_9 0.074(2) 0.069(2) 0.082(2) -0.0039(17) 0.0353(17) 0.0037(16)
C1_9 0.100(4) 0.093(4) 0.078(3) 0.039(3) 0.016(3) 0.005(3)
C2_9 0.149(6) 0.117(5) 0.158(6) 0.014(5) 0.106(5) -0.022(5)
C3_9 0.064(3) 0.115(5) 0.109(4) -0.014(4) 0.022(3) 0.031(3)
C4_9 0.077(3) 0.074(3) 0.073(3) 0.006(3) 0.015(3) 0.025(3)

loop_
_atom_type_symbol
_atom_type_description
_atom_type_scat_dispersion_real
_atom_type_scat_dispersion_imag
_atom_type_scat_source
C C 0.0033 0.0016 'International Tables Vol C Tables 4.2.6.8 and 6.1.1.4'
H H 0 0 'International Tables Vol C Tables 4.2.6.8 and 6.1.1.4'
Li Li -0.0003 0.0001 'International Tables Vol C Tables 4.2.6.8 and 6.1.1.4'
N N 0.0061 0.0033 'International Tables Vol C Tables 4.2.6.8 and 6.1.1.4'
P P 0.1023 0.0942 'International Tables Vol C Tables 4.2.6.8 and 6.1.1.4'
O O 0.0106 0.006 'International Tables Vol C Tables 4.2.6.8 and 6.1.1.4'

loop_
_geom_angle_atom_site_label_1
_geom_angle_atom_site_label_2
_geom_angle_atom_site_label_3
_geom_angle
P2 C1 P1 131.55(16)
P2 C1 Li1 138.74(19)
P1 C1 Li1 84.90(16)
P2 C1 Li3 85.77(16)
P1 C1 Li3 134.56(19)
Li1 C1 Li3 75.84(18)
C7 C2 C3 118.0(3)
C7 C2 P1 115.8(2)
C3 C2 P1 126.2(2)
C4 C3 C2 120.2(3)
C4 C3 H3 119.9
C2 C3 H3 119.9
C5 C4 C3 120.5(3)
C5 C4 H4 119.8
C3 C4 H4 119.8
C6 C5 C4 119.8(3)
C6 C5 H5 120.1
C4 C5 H5 120.1
C5 C6 C7 119.8(3)
C5 C6 H6 120.1
C7 C6 H6 120.1
C6 C7 C2 121.6(3)
C6 C7 H7 119.2
C2 C7 H7 119.2
C13 C8 C9 118.2(2)
C13 C8 P1 122.8(2)
C9 C8 P1 118.6(2)
C10 C9 C8 120.7(3)
C10 C9 H9 119.7
C8 C9 H9 119.7
C11 C10 C9 120.4(3)
C11 C10 H10 119.8
C9 C10 H10 119.8
C10 C11 C12 120.0(3)
C10 C11 H11 120
C12 C11 H11 120
C11 C12 C13 120.2(3)
C11 C12 H12 119.9
C13 C12 H12 119.9
C12 C13 C8 120.5(3)
C12 C13 H13 119.8
C8 C13 H13 119.8
C15 C14 N1 117.3(2)
C15 C14 C19 116.0(3)
N1 C14 C19 126.7(2)
C16 C15 C14 121.6(3)
C16 C15 H15 119.2
C14 C15 H15 119.2
C15 C16 C17 122.4(3)
C15 C16 H16 118.8
C17 C16 H16 118.8
C18 C17 C16 116.4(3)
C18 C17 C20 121.5(3)
C16 C17 C20 122.0(3)
C17 C18 C19 122.5(3)
C17 C18 H18 118.7
C19 C18 H18 118.7
C18 C19 C14 121.0(3)
C18 C19 H19 119.5
C14 C19 H19 119.5
C17 C20 H20A 109.5
C17 C20 H20B 109.5
H20A C20 H20B 109.5
C17 C20 H20C 109.5
H20A C20 H20C 109.5
H20B C20 H20C 109.5
C22 C21 C26 118.4(2)
C22 C21 P2 122.7(2)
C26 C21 P2 118.3(2)
C23 C22 C21 120.9(3)
C23 C22 H22 119.6
C21 C22 H22 119.6
C24 C23 C22 120.0(3)
C24 C23 H23 120
C22 C23 H23 120
C25 C24 C23 119.8(3)
C25 C24 H24 120.1
C23 C24 H24 120.1
C24 C25 C26 120.5(3)
C24 C25 H25 119.7
C26 C25 H25 119.7
C25 C26 C21 120.4(3)
C25 C26 H26 119.8
C21 C26 H26 119.8
C32 C27 C28 117.7(2)
C32 C27 P2 126.5(2)
C28 C27 P2 115.7(2)
C29 C28 C27 121.4(3)
C29 C28 H28 119.3
C27 C28 H28 119.3
C30 C29 C28 120.0(3)
C30 C29 H29 120
C28 C29 H29 120
C29 C30 C31 119.9(3)
C29 C30 H30 120
C31 C30 H30 120
C30 C31 C32 120.5(3)
C30 C31 H31 119.8
C32 C31 H31 119.8
C31 C32 C27 120.5(3)
C31 C32 H32 119.7
C27 C32 H32 119.7
C38 C33 C34 115.9(3)
C38 C33 N2 118.1(2)
C34 C33 N2 126.0(2)
C35 C34 C33 121.5(3)
C35 C34 H34 119.2
C33 C34 H34 119.2
C36 C35 C34 122.2(3)
C36 C35 H35 118.9
C34 C35 H35 118.9
C35 C36 C37 116.8(3)
C35 C36 C39 121.2(3)
C37 C36 C39 122.1(3)
C38 C37 C36 121.5(3)
C38 C37 H37 119.3
C36 C37 H37 119.3
C37 C38 C33 122.0(3)
C37 C38 H38 119
C33 C38 H38 119
C36 C39 H39A 109.5
C36 C39 H39B 109.5
H39A C39 H39B 109.5
C36 C39 H39C 109.5
H39A C39 H39C 109.5
H39B C39 H39C 109.5
P4 C40 P3 131.41(16)
P4 C40 Li1 85.37(16)
P3 C40 Li1 138.45(19)
P4 C40 Li3 133.97(18)
P3 C40 Li3 85.91(16)
Li1 C40 Li3 76.17(18)
C46 C41 C42 117.3(3)
C46 C41 P3 117.1(2)
C42 C41 P3 125.5(2)
C43 C42 C41 121.0(3)
C43 C42 H42 119.5
C41 C42 H42 119.5
C44 C43 C42 120.4(3)
C44 C43 H43 119.8
C42 C43 H43 119.8
C45 C44 C43 119.6(3)
C45 C44 H44 120.2
C43 C44 H44 120.2
C44 C45 C46 120.0(3)
C44 C45 H45 120
C46 C45 H45 120
C45 C46 C41 121.5(3)
C45 C46 H46 119.3
C41 C46 H46 119.3
C48 C47 C52 117.9(3)
C48 C47 P3 121.2(2)
C52 C47 P3 120.6(2)
C49 C48 C47 120.8(3)
C49 C48 H48 119.6
C47 C48 H48 119.6
C50 C49 C48 120.1(3)
C50 C49 H49 120
C48 C49 H49 120
C51 C50 C49 119.9(3)
C51 C50 H50 120.1
C49 C50 H50 120.1
C52 C51 C50 120.0(3)
C52 C51 H51 120
C50 C51 H51 120
C51 C52 C47 121.3(3)
C51 C52 H52 119.3
C47 C52 H52 119.3
C54 C53 C58 116.3(2)
C54 C53 N3 117.5(2)
C58 C53 N3 126.1(2)
C55 C54 C53 121.6(3)
C55 C54 H54 119.2
C53 C54 H54 119.2
C54 C55 C56 122.0(3)
C54 C55 H55 119
C56 C55 H55 119
C55 C56 C57 116.6(3)
C55 C56 C59 121.4(3)
C57 C56 C59 121.9(3)
C58 C57 C56 122.0(3)
C58 C57 H57 119
C56 C57 H57 119
C57 C58 C53 121.3(3)
C57 C58 H58 119.3
C53 C58 H58 119.3
C56 C59 H59A 109.5
C56 C59 H59B 109.5
H59A C59 H59B 109.5
C56 C59 H59C 109.5
H59A C59 H59C 109.5
H59B C59 H59C 109.5
C61 C60 C65 117.9(2)
C61 C60 P4 123.0(2)
C65 C60 P4 118.5(2)
C62 C61 C60 120.9(3)
C62 C61 H61 119.5
C60 C61 H61 119.5
C63 C62 C61 120.1(3)
C63 C62 H62 119.9
C61 C62 H62 119.9
C62 C63 C64 119.8(3)
C62 C63 H63 120.1
C64 C63 H63 120.1
C65 C64 C63 120.0(3)
C65 C64 H64 120
C63 C64 H64 120
C64 C65 C60 121.2(3)
C64 C65 H65 119.4
C60 C65 H65 119.4
C71 C66 C67 117.4(3)
C71 C66 P4 127.7(2)
C67 C66 P4 114.8(2)
C68 C67 C66 122.2(3)
C68 C67 H67 118.9
C66 C67 H67 118.9
C67 C68 C69 119.1(3)
C67 C68 H68 120.4
C69 C68 H68 120.4
C68 C69 C70 120.1(3)
C68 C69 H69 119.9
C70 C69 H69 119.9
C71 C70 C69 119.9(3)
C71 C70 H70 120
C69 C70 H70 120
C70 C71 C66 121.2(3)
C70 C71 H71 119.4
C66 C71 H71 119.4
C77 C72 C73 116.4(3)
C77 C72 N4 117.8(2)
C73 C72 N4 125.8(2)
C74 C73 C72 121.1(3)
C74 C73 H73 119.4
C72 C73 H73 119.4
C75 C74 C73 122.1(3)
C75 C74 H74 118.9
C73 C74 H74 118.9
C74 C75 C76 117.3(3)
C74 C75 C78 121.8(3)
C76 C75 C78 121.0(3)
C77 C76 C75 121.3(3)
C77 C76 H76 119.3
C75 C76 H76 119.3
C76 C77 C72 121.7(3)
C76 C77 H77 119.1
C72 C77 H77 119.1
C75 C78 H78A 109.5
C75 C78 H78B 109.5
H78A C78 H78B 109.5
C75 C78 H78C 109.5
H78A C78 H78C 109.5
H78B C78 H78C 109.5
P5 C80 P6 135.16(17)
P5 C80 Li7 136.2(2)
P6 C80 Li7 84.85(17)
P5 C80 Li5 85.09(17)
P6 C80 Li5 131.93(19)
Li7 C80 Li5 73.72(19)
C86 C81 C82 118.0(3)
C86 C81 P5 116.4(2)
C82 C81 P5 125.6(2)
C83 C82 C81 120.5(3)
C83 C82 H82 119.8
C81 C82 H82 119.8
C84 C83 C82 120.3(3)
C84 C83 H83 119.9
C82 C83 H83 119.9
C83 C84 C85 120.1(3)
C83 C84 H84 119.9
C85 C84 H84 119.9
C86 C85 C84 119.5(3)
C86 C85 H85 120.2
C84 C85 H85 120.2
C85 C86 C81 121.6(3)
C85 C86 H86 119.2
C81 C86 H86 119.2
C88 C87 C92 118.0(3)
C88 C87 P5 119.6(2)
C92 C87 P5 122.1(2)
C89 C88 C87 121.0(3)
C89 C88 H88 119.5
C87 C88 H88 119.5
C90 C89 C88 119.8(3)
C90 C89 H89 120.1
C88 C89 H89 120.1
C91 C90 C89 119.8(3)
C91 C90 H90 120.1
C89 C90 H90 120.1
C92 C91 C90 120.5(3)
C92 C91 H91 119.8
C90 C91 H91 119.8
C91 C92 C87 121.0(3)
C91 C92 H92 119.5
C87 C92 H92 119.5
N5 C93 C94 126.8(3)
N5 C93 C98 116.6(3)
C94 C93 C98 116.5(3)
C95 C94 C93 121.3(3)
C95 C94 H94 119.3
C93 C94 H94 119.3
C94 C95 C96 121.5(3)
C94 C95 H95 119.2
C96 C95 H95 119.2
C97 C96 C95 117.3(3)
C97 C96 C99 121.5(3)
C95 C96 C99 121.2(3)
C98 C97 C96 121.5(3)
C98 C97 H97 119.3
C96 C97 H97 119.3
C97 C98 C93 121.8(3)
C97 C98 H98 119.1
C93 C98 H98 119.1
C96 C99 H99A 109.5
C96 C99 H99B 109.5
H99A C99 H99B 109.5
C96 C99 H99C 109.5
H99A C99 H99C 109.5
H99B C99 H99C 109.5
C105 C100 C101 118.4(3)
C105 C100 P6 124.3(2)
C101 C100 P6 117.2(2)
C102 C101 C100 121.3(3)
C102 C101 H101 119.3
C100 C101 H101 119.3
C103 C102 C101 119.5(3)
C103 C102 H102 120.2
C101 C102 H102 120.2
C102 C103 C104 120.3(3)
C102 C103 H103 119.8
C104 C103 H103 119.8
C103 C104 C105 120.1(4)
C103 C104 H104 119.9
C105 C104 H104 119.9
C100 C105 C104 120.3(3)
C100 C105 H105 119.8
C104 C105 H105 119.8
C107 C106 C111 117.6(3)
C107 C106 P6 122.2(2)
C111 C106 P6 120.1(2)
C108 C107 C106 120.9(3)
C108 C107 H107 119.5
C106 C107 H107 119.5
C109 C108 C107 120.3(3)
C109 C108 H108 119.8
C107 C108 H108 119.8
C110 C109 C108 119.6(3)
C110 C109 H109 120.2
C108 C109 H109 120.2
C109 C110 C111 120.4(3)
C109 C110 H110 119.8
C111 C110 H110 119.8
C110 C111 C106 121.1(3)
C110 C111 H111 119.4
C106 C111 H111 119.4
C117 C112 C113 116.2(3)
C117 C112 N6 126.5(2)
C113 C112 N6 117.3(2)
C114 C113 C112 122.6(3)
C114 C113 H113 118.7
C112 C113 H113 118.7
C113 C114 C115 120.9(3)
C113 C114 H114 119.6
C115 C114 H114 119.6
C116 C115 C114 117.3(3)
C116 C115 C118 122.0(3)
C114 C115 C118 120.8(3)
C115 C116 C117 122.0(3)
C115 C116 H116 119
C117 C116 H116 119
C116 C117 C112 121.0(3)
C116 C117 H117 119.5
C112 C117 H117 119.5
C115 C118 H11A 109.5
C115 C118 H11B 109.5
H11A C118 H11B 109.5
C115 C118 H11C 109.5
H11A C118 H11C 109.5
H11B C118 H11C 109.5
P7 C120 P8 133.87(17)
P7 C120 Li7 134.9(2)
P8 C120 Li7 84.93(16)
P7 C120 Li5 85.50(17)
P8 C120 Li5 135.64(19)
Li7 C120 Li5 73.67(19)
C126 C121 C122 117.5(3)
C126 C121 P7 117.5(2)
C122 C121 P7 125.0(2)
C123 C122 C121 120.4(3)
C123 C122 H122 119.8
C121 C122 H122 119.8
C124 C123 C122 120.7(3)
C124 C123 H123 119.7
C122 C123 H123 119.7
C125 C124 C123 119.7(3)
C125 C124 H124 120.1
C123 C124 H124 120.1
C126 C125 C124 119.8(3)
C126 C125 H125 120.1
C124 C125 H125 120.1
C125 C126 C121 121.8(3)
C125 C126 H126 119.1
C121 C126 H126 119.1
C132 C127 C128 118.8(3)
C132 C127 P7 120.3(2)
C128 C127 P7 120.3(2)
C129 C128 C127 120.2(3)
C129 C128 H128 119.9
C127 C128 H128 119.9
C130 C129 C128 120.0(3)
C130 C129 H129 120
C128 C129 H129 120
C131 C130 C129 120.2(3)
C131 C130 H130 119.9
C129 C130 H130 119.9
C130 C131 C132 119.9(3)
C130 C131 H131 120.1
C132 C131 H131 120.1
C131 C132 C127 120.8(3)
C131 C132 H132 119.6
C127 C132 H132 119.6
C134 C133 C138 116.1(3)
C134 C133 N7 126.6(3)
C138 C133 N7 117.4(2)
C133 C134 C135 121.1(3)
C133 C134 H134 119.4
C135 C134 H134 119.4
C136 C135 C134 122.8(3)
C136 C135 H135 118.6
C134 C135 H135 118.6
C135 C136 C137 116.5(3)
C135 C136 C139 122.5(3)
C137 C136 C139 121.0(3)
C136 C137 C138 121.5(3)
C136 C137 H137 119.3
C138 C137 H137 119.3
C133 C138 C137 122.0(3)
C133 C138 H138 119
C137 C138 H138 119
C136 C139 H13A 109.5
C136 C139 H13B 109.5
H13A C139 H13B 109.5
C136 C139 H13C 109.5
H13A C139 H13C 109.5
H13B C139 H13C 109.5
C145 C140 C141 118.1(3)
C145 C140 P8 118.2(2)
C141 C140 P8 123.7(2)
C142 C141 C140 121.1(3)
C142 C141 H141 119.4
C140 C141 H141 119.4
C143 C142 C141 120.0(3)
C143 C142 H142 120
C141 C142 H142 120
C142 C143 C144 119.8(3)
C142 C143 H143 120.1
C144 C143 H143 120.1
C143 C144 C145 120.3(3)
C143 C144 H144 119.8
C145 C144 H144 119.8
C144 C145 C140 120.7(3)
C144 C145 H145 119.6
C140 C145 H145 119.6
C147 C146 C151 117.9(3)
C147 C146 P8 120.6(2)
C151 C146 P8 121.1(2)
C148 C147 C146 121.1(3)
C148 C147 H147 119.5
C146 C147 H147 119.5
C149 C148 C147 119.9(3)
C149 C148 H148 120.1
C147 C148 H148 120.1
C150 C149 C148 120.0(3)
C150 C149 H149 120
C148 C149 H149 120
C149 C150 C151 120.1(3)
C149 C150 H150 119.9
C151 C150 H150 119.9
C150 C151 C146 121.0(3)
C150 C151 H151 119.5
C146 C151 H151 119.5
C153 C152 C157 116.1(2)
C153 C152 N8 118.0(2)
C157 C152 N8 125.9(2)
C154 C153 C152 122.2(3)
C154 C153 H153 118.9
C152 C153 H153 118.9
C153 C154 C155 121.5(3)
C153 C154 H154 119.3
C155 C154 H154 119.3
C154 C155 C156 116.9(3)
C154 C155 C158 122.0(3)
C156 C155 C158 121.0(3)
C157 C156 C155 122.1(3)
C157 C156 H156 119
C155 C156 H156 119
C156 C157 C152 121.2(3)
C156 C157 H157 119.4
C152 C157 H157 119.4
C155 C158 H15A 109.5
C155 C158 H15B 109.5
H15A C158 H15B 109.5
C155 C158 H15C 109.5
H15A C158 H15C 109.5
H15B C158 H15C 109.5
N4 Li1 N1 156.9(3)
N4 Li1 C40 74.99(17)
N1 Li1 C40 120.9(2)
N4 Li1 C1 120.7(2)
N1 Li1 C1 73.92(17)
C40 Li1 C1 104.8(2)
N4 Li1 P4 38.56(10)
N1 Li1 P4 146.6(2)
C40 Li1 P4 39.28(10)
C1 Li1 P4 129.9(2)
N4 Li1 P1 144.0(2)
N1 Li1 P1 38.47(10)
C40 Li1 P1 131.6(2)
C1 Li1 P1 39.37(10)
P4 Li1 P1 168.5(2)
N4 Li1 Li4 145.5(2)
N1 Li1 Li4 51.26(15)
C40 Li1 Li4 71.01(18)
C1 Li1 Li4 74.59(18)
P4 Li1 Li4 107.14(19)
P1 Li1 Li4 68.33(15)
N4 Li1 Li2 52.97(15)
N1 Li1 Li2 142.9(2)
C40 Li1 Li2 74.94(18)
C1 Li1 Li2 69.45(17)
P4 Li1 Li2 67.70(15)
P1 Li1 Li2 104.99(18)
Li4 Li1 Li2 121.0(2)
N4 Li1 Li3 102.6(2)
N1 Li1 Li3 100.5(2)
C40 Li1 Li3 52.43(15)
C1 Li1 Li3 52.35(15)
P4 Li1 Li3 84.15(16)
P1 Li1 Li3 84.49(16)
Li4 Li1 Li3 60.24(17)
Li2 Li1 Li3 60.77(17)
O1_1 Li2 N2 104.9(2)
O1_1 Li2 N4 106.9(2)
N2 Li2 N4 147.8(3)
O1_1 Li2 Li1 151.6(3)
N2 Li2 Li1 101.3(2)
N4 Li2 Li1 49.00(15)
O1_1 Li2 Li3 148.2(3)
N2 Li2 Li3 49.57(15)
N4 Li2 Li3 98.8(2)
Li1 Li2 Li3 59.94(17)
O1_1 Li2 P2 115.4(2)
N2 Li2 P2 34.60(9)
N4 Li2 P2 128.5(2)
Li1 Li2 P2 81.18(16)
Li3 Li2 P2 56.85(13)
O1_1 Li2 P4 115.0(2)
N2 Li2 P4 124.48(19)
N4 Li2 P4 33.06(9)
Li1 Li2 P4 55.36(13)
Li3 Li2 P4 77.81(15)
P2 Li2 P4 129.39(17)
N2 Li3 N3 156.9(3)
N2 Li3 C40 122.9(2)
N3 Li3 C40 72.34(16)
N2 Li3 C1 72.89(16)
N3 Li3 C1 123.5(2)
C40 Li3 C1 103.2(2)
N2 Li3 P2 38.04(9)
N3 Li3 P2 146.6(2)
C40 Li3 P2 131.0(2)
C1 Li3 P2 38.70(10)
N2 Li3 P3 145.0(2)
N3 Li3 P3 37.84(9)
C40 Li3 P3 38.70(10)
C1 Li3 P3 131.7(2)
P2 Li3 P3 168.94(19)
N2 Li3 Li4 146.2(2)
N3 Li3 Li4 51.35(15)
C40 Li3 Li4 69.98(18)
C1 Li3 Li4 73.71(18)
P2 Li3 Li4 108.70(19)
P3 Li3 Li4 66.03(15)
N2 Li3 Li1 102.3(2)
N3 Li3 Li1 100.8(2)
C40 Li3 Li1 51.40(15)
C1 Li3 Li1 51.81(15)
P2 Li3 Li1 84.76(16)
P3 Li3 Li1 84.22(16)
Li4 Li3 Li1 59.12(17)
N2 Li3 Li2 51.46(15)
N3 Li3 Li2 145.8(2)
C40 Li3 Li2 73.63(17)
C1 Li3 Li2 68.45(17)
P2 Li3 Li2 64.43(14)
P3 Li3 Li2 108.71(18)
Li4 Li3 Li2 118.4(2)
Li1 Li3 Li2 59.29(17)
O1_2 Li4 N1 103.1(2)
O1_2 Li4 N3 106.6(2)
N1 Li4 N3 150.2(3)
O1_2 Li4 Li1 148.7(3)
N1 Li4 Li1 50.40(15)
N3 Li4 Li1 101.8(2)
O1_2 Li4 Li3 150.4(3)
N1 Li4 Li3 100.1(2)
N3 Li4 Li3 51.00(15)
Li1 Li4 Li3 60.65(17)
O1_2 Li4 P3 117.8(2)
N1 Li4 P3 129.0(2)
N3 Li4 P3 33.55(9)
Li1 Li4 P3 80.27(16)
Li3 Li4 P3 56.69(14)
O1_2 Li4 P1 113.2(2)
N1 Li4 P1 32.38(9)
N3 Li4 P1 127.3(2)
Li1 Li4 P1 55.50(13)
Li3 Li4 P1 78.46(16)
P3 Li4 P1 129.06(18)
N5 Li5 N7 152.2(3)
N5 Li5 C120 124.3(2)
N7 Li5 C120 73.65(18)
N5 Li5 C80 73.65(18)
N7 Li5 C80 125.8(2)
C120 Li5 C80 104.9(2)
N5 Li5 Li8 53.89(17)
N7 Li5 Li8 144.7(3)
C120 Li5 Li8 72.25(19)
C80 Li5 Li8 72.47(19)
N5 Li5 Li7 104.4(2)
N7 Li5 Li7 103.4(2)
C120 Li5 Li7 52.63(16)
C80 Li5 Li7 52.29(16)
Li8 Li5 Li7 61.55(19)
N5 Li5 P5 37.75(11)
N7 Li5 P5 147.7(2)
C120 Li5 P5 131.2(2)
C80 Li5 P5 38.56(11)
Li8 Li5 P5 66.48(15)
Li7 Li5 P5 84.62(17)
N5 Li5 Li6 147.1(3)
N7 Li5 Li6 52.57(17)
C120 Li5 Li6 73.0(2)
C80 Li5 Li6 74.71(19)
Li8 Li5 Li6 123.0(2)
Li7 Li5 Li6 61.50(18)
P5 Li5 Li6 109.3(2)
N5 Li5 P7 145.8(2)
N7 Li5 P7 37.85(10)
C120 Li5 P7 38.52(10)
C80 Li5 P7 132.1(2)
Li8 Li5 P7 106.9(2)
Li7 Li5 P7 84.35(17)
P5 Li5 P7 168.9(2)
Li6 Li5 P7 66.08(17)
O1B_4 Li6 O1A_4 17.81(5)
O1B_4 Li6 N6 114.8(3)
O1A_4 Li6 N6 102.9(3)
O1B_4 Li6 N7 98.9(2)
O1A_4 Li6 N7 110.9(2)
N6 Li6 N7 146.0(3)
O1B_4 Li6 Li5 145.5(3)
O1A_4 Li6 Li5 149.0(3)
N6 Li6 Li5 98.7(2)
N7 Li6 Li5 48.92(16)
O1B_4 Li6 Li7 153.1(3)
O1A_4 Li6 Li7 150.1(3)
N6 Li6 Li7 49.16(16)
N7 Li6 Li7 98.2(2)
Li5 Li6 Li7 58.83(18)
O1B_4 Li6 P7 105.2(2)
O1A_4 Li6 P7 122.6(2)
N6 Li6 P7 125.4(2)
N7 Li6 P7 33.81(10)
Li5 Li6 P7 57.02(15)
Li7 Li6 P7 78.65(17)
O1B_4 Li6 P6 126.4(3)
O1A_4 Li6 P6 109.0(2)
N6 Li6 P6 32.49(10)
N7 Li6 P6 125.9(2)
Li5 Li6 P6 78.52(17)
Li7 Li6 P6 54.88(14)
P7 Li6 P6 128.38(18)
N8 Li7 N6 157.1(3)
N8 Li7 C80 121.3(2)
N6 Li7 C80 74.02(18)
N8 Li7 C120 73.94(17)
N6 Li7 C120 120.2(2)
C80 Li7 C120 107.7(2)
N8 Li7 P6 144.8(2)
N6 Li7 P6 38.60(10)
C80 Li7 P6 39.32(11)
C120 Li7 P6 133.3(2)
N8 Li7 P8 38.39(10)
N6 Li7 P8 143.7(2)
C80 Li7 P8 133.6(2)
C120 Li7 P8 39.28(10)
P6 Li7 P8 171.6(2)
N8 Li7 Li5 103.0(2)
N6 Li7 Li5 99.9(2)
C80 Li7 Li5 53.99(16)
C120 Li7 Li5 53.70(16)
P6 Li7 Li5 85.23(17)
P8 Li7 Li5 86.36(17)
N8 Li7 Li8 52.72(16)
N6 Li7 Li8 145.8(3)
C80 Li7 Li8 71.77(19)
C120 Li7 Li8 71.29(18)
P6 Li7 Li8 108.7(2)
P8 Li7 Li8 66.81(15)
Li5 Li7 Li8 58.96(18)
N8 Li7 Li6 146.0(3)
N6 Li7 Li6 49.81(16)
C80 Li7 Li6 74.42(19)
C120 Li7 Li6 72.43(19)
P6 Li7 Li6 67.24(16)
P8 Li7 Li6 108.1(2)
Li5 Li7 Li6 59.67(18)
Li8 Li7 Li6 118.6(2)
O1A_3 Li8 O1B_3 14.5(6)
O1A_3 Li8 N5 100.4(3)
O1B_3 Li8 N5 114.8(6)
O1A_3 Li8 N8 113.2(3)
O1B_3 Li8 N8 98.8(6)
N5 Li8 N8 146.3(3)
O1A_3 Li8 Li5 144.4(3)
O1B_3 Li8 Li5 155.8(8)
N5 Li8 Li5 48.59(16)
N8 Li8 Li5 100.0(2)
O1A_3 Li8 Li7 155.7(3)
O1B_3 Li8 Li7 144.0(7)
N5 Li8 Li7 98.4(2)
N8 Li8 Li7 48.60(15)
Li5 Li8 Li7 59.49(18)
O1A_3 Li8 P5 108.9(3)
O1B_3 Li8 P5 121.3(7)
N5 Li8 P5 33.88(10)
N8 Li8 P5 124.6(2)
Li5 Li8 P5 57.38(15)
Li7 Li8 P5 79.22(17)
O1A_3 Li8 P8 120.7(3)
O1B_3 Li8 P8 107.8(7)
N5 Li8 P8 127.8(2)
N8 Li8 P8 33.38(9)
Li5 Li8 P8 80.74(17)
Li7 Li8 P8 55.60(14)
P5 Li8 P8 130.45(18)
C14 N1 P1 126.65(18)
C14 N1 Li1 128.0(2)
P1 N1 Li1 89.07(16)
C14 N1 Li4 118.7(2)
P1 N1 Li4 103.91(17)
Li1 N1 Li4 78.33(19)
C33 N2 P2 126.09(18)
C33 N2 Li3 132.4(2)
P2 N2 Li3 89.62(16)
C33 N2 Li2 119.9(2)
P2 N2 Li2 96.85(17)
Li3 N2 Li2 78.97(19)
C53 N3 P3 126.42(18)
C53 N3 Li3 132.6(2)
P3 N3 Li3 88.95(15)
C53 N3 Li4 118.4(2)
P3 N3 Li4 99.98(17)
Li3 N3 Li4 77.65(19)
C72 N4 P4 125.18(18)
C72 N4 Li1 133.7(2)
P4 N4 Li1 89.64(16)
C72 N4 Li2 117.7(2)
P4 N4 Li2 100.27(16)
Li1 N4 Li2 78.03(19)
C93 N5 P5 128.2(2)
C93 N5 Li5 128.0(2)
P5 N5 Li5 93.12(17)
C93 N5 Li8 118.2(2)
P5 N5 Li8 98.26(18)
Li5 N5 Li8 77.5(2)
C112 N6 P6 129.68(19)
C112 N6 Li7 129.0(2)
P6 N6 Li7 88.95(16)
C112 N6 Li6 112.6(2)
P6 N6 Li6 103.93(19)
Li7 N6 Li6 81.0(2)
C133 N7 P7 127.21(19)
C133 N7 Li5 126.6(2)
P7 N7 Li5 92.00(17)
C133 N7 Li6 120.8(2)
P7 N7 Li6 99.02(19)
Li5 N7 Li6 78.5(2)
C152 N8 P8 127.15(18)
C152 N8 Li7 129.2(2)
P8 N8 Li7 90.10(16)
C152 N8 Li8 119.7(2)
P8 N8 Li8 99.26(17)
Li7 N8 Li8 78.7(2)
N1 P1 C1 101.65(12)
N1 P1 C8 109.10(12)
C1 P1 C8 114.87(13)
N1 P1 C2 112.01(12)
C1 P1 C2 113.34(13)
C8 P1 C2 105.94(12)
N1 P1 Li1 52.46(13)
C1 P1 Li1 55.73(13)
C8 P1 Li1 104.43(13)
C2 P1 Li1 149.31(13)
N1 P1 Li4 43.71(12)
C1 P1 Li4 73.11(13)
C8 P1 Li4 151.94(13)
C2 P1 Li4 93.86(13)
Li1 P1 Li4 56.17(13)
N2 P2 C1 101.35(12)
N2 P2 C21 110.17(12)
C1 P2 C21 114.79(13)
N2 P2 C27 111.48(12)
C1 P2 C27 113.55(13)
C21 P2 C27 105.60(12)
N2 P2 Li3 52.33(13)
C1 P2 Li3 55.53(13)
C21 P2 Li3 105.32(13)
C27 P2 Li3 148.76(13)
N2 P2 Li2 48.55(12)
C1 P2 Li2 70.60(13)
C21 P2 Li2 157.90(13)
C27 P2 Li2 90.31(12)
Li3 P2 Li2 58.71(13)
N3 P3 C40 101.39(12)
N3 P3 C47 110.68(12)
C40 P3 C47 115.03(13)
N3 P3 C41 113.46(12)
C40 P3 C41 113.58(13)
C47 P3 C41 103.11(12)
N3 P3 Li3 53.20(12)
C40 P3 Li3 55.39(13)
C47 P3 Li3 104.87(13)
C41 P3 Li3 151.91(14)
N3 P3 Li4 46.47(12)
C40 P3 Li4 70.27(13)
C47 P3 Li4 155.88(13)
C41 P3 Li4 95.17(13)
Li3 P3 Li4 57.28(14)
N4 P4 C40 102.46(12)
N4 P4 C60 109.90(12)
C40 P4 C60 113.99(13)
N4 P4 C66 110.41(12)
C40 P4 C66 113.49(13)
C60 P4 C66 106.59(12)
N4 P4 Li1 51.80(12)
C40 P4 Li1 55.35(13)
C60 P4 Li1 108.02(13)
C66 P4 Li1 144.99(13)
N4 P4 Li2 46.67(12)
C40 P4 Li2 74.33(13)
C60 P4 Li2 156.26(13)
C66 P4 Li2 88.60(13)
Li1 P4 Li2 56.94(14)
N5 P5 C80 101.11(13)
N5 P5 C87 111.30(13)
C80 P5 C87 116.32(14)
N5 P5 C81 109.84(12)
C80 P5 C81 114.21(14)
C87 P5 C81 104.17(13)
N5 P5 Li5 49.13(13)
C80 P5 Li5 56.35(14)
C87 P5 Li5 111.56(14)
C81 P5 Li5 143.28(14)
N5 P5 Li8 47.87(14)
C80 P5 Li8 72.81(14)
C87 P5 Li8 159.13(14)
C81 P5 Li8 87.25(13)
Li5 P5 Li8 56.14(14)
N6 P6 C80 101.77(13)
N6 P6 C106 110.06(13)
C80 P6 C106 115.17(13)
N6 P6 C100 114.28(12)
C80 P6 C100 113.09(14)
C106 P6 C100 102.89(13)
N6 P6 Li7 52.45(13)
C80 P6 Li7 55.83(14)
C106 P6 Li7 105.68(13)
C100 P6 Li7 151.31(14)
N6 P6 Li6 43.57(14)
C80 P6 Li6 74.82(14)
C106 P6 Li6 153.34(14)
C100 P6 Li6 94.54(14)
Li7 P6 Li6 57.87(14)
N7 P7 C120 101.62(13)
N7 P7 C127 111.61(13)
C120 P7 C127 114.43(13)
N7 P7 C121 111.50(12)
C120 P7 C121 114.45(14)
C127 P7 C121 103.54(13)
N7 P7 Li5 50.15(13)
C120 P7 Li5 55.99(14)
C127 P7 Li5 110.10(14)
C121 P7 Li5 145.83(14)
N7 P7 Li6 47.17(14)
C120 P7 Li6 74.02(14)
C127 P7 Li6 158.66(15)
C121 P7 Li6 89.23(14)
Li5 P7 Li6 56.90(15)
N8 P8 C120 101.15(12)
N8 P8 C146 110.71(12)
C120 P8 C146 114.92(13)
N8 P8 C140 112.02(12)
C120 P8 C140 115.16(13)
C146 P8 C140 103.19(12)
N8 P8 Li7 51.50(12)
C120 P8 Li7 55.79(14)
C146 P8 Li7 106.48(14)
C140 P8 Li7 149.82(14)
N8 P8 Li8 47.36(13)
C120 P8 Li8 71.31(14)
C146 P8 Li8 157.40(14)
C140 P8 Li8 92.40(14)
Li7 P8 Li8 57.59(14)
C4_1 O1_1 C1_1 104.4(2)
C4_1 O1_1 Li2 126.9(2)
C1_1 O1_1 Li2 128.5(2)
O1_1 C1_1 C2_1 105.4(2)
O1_1 C1_1 H1A_1 110.7
C2_1 C1_1 H1A_1 110.7
O1_1 C1_1 H1B_1 110.7
C2_1 C1_1 H1B_1 110.7
H1A_1 C1_1 H1B_1 108.8
C3_1 C2_1 C1_1 104.9(2)
C3_1 C2_1 H2A_1 110.8
C1_1 C2_1 H2A_1 110.8
C3_1 C2_1 H2B_1 110.8
C1_1 C2_1 H2B_1 110.8
H2A_1 C2_1 H2B_1 108.8
C4_1 C3_1 C2_1 103.7(3)
C4_1 C3_1 H3A_1 111
C2_1 C3_1 H3A_1 111
C4_1 C3_1 H3B_1 111
C2_1 C3_1 H3B_1 111
H3A_1 C3_1 H3B_1 109
O1_1 C4_1 C3_1 103.6(3)
O1_1 C4_1 H4A_1 111
C3_1 C4_1 H4A_1 111
O1_1 C4_1 H4B_1 111
C3_1 C4_1 H4B_1 111
H4A_1 C4_1 H4B_1 109
C1_2 O1_2 C4_2 105.3(2)
C1_2 O1_2 Li4 127.2(2)
C4_2 O1_2 Li4 127.0(2)
O1_2 C1_2 C2_2 104.0(3)
O1_2 C1_2 H1A_2 111
C2_2 C1_2 H1A_2 111
O1_2 C1_2 H1B_2 111
C2_2 C1_2 H1B_2 111
H1A_2 C1_2 H1B_2 109
C1_2 C2_2 C3_2 103.6(3)
C1_2 C2_2 H2A_2 111
C3_2 C2_2 H2A_2 111
C1_2 C2_2 H2B_2 111
C3_2 C2_2 H2B_2 111
H2A_2 C2_2 H2B_2 109
C4_2 C3_2 C2_2 104.1(3)
C4_2 C3_2 H3A_2 110.9
C2_2 C3_2 H3A_2 110.9
C4_2 C3_2 H3B_2 110.9
C2_2 C3_2 H3B_2 110.9
H3A_2 C3_2 H3B_2 108.9
O1_2 C4_2 C3_2 106.2(2)
O1_2 C4_2 H4A_2 110.5
C3_2 C4_2 H4A_2 110.5
O1_2 C4_2 H4B_2 110.5
C3_2 C4_2 H4B_2 110.5
H4A_2 C4_2 H4B_2 108.7
C1A_3 O1A_3 C4A_3 108.9(5)
C1A_3 O1A_3 Li8 120.2(4)
C4A_3 O1A_3 Li8 130.6(4)
C4B_3 O1B_3 C1B_3 109(2)
C4B_3 O1B_3 Li8 121.8(15)
C1B_3 O1B_3 Li8 126.1(19)
O1B_3 C1B_3 C2B_3 106.8(15)
O1B_3 C1B_3 H1C_3 110.4
C2B_3 C1B_3 H1C_3 110.4
O1B_3 C1B_3 H1D_3 110.4
C2B_3 C1B_3 H1D_3 110.4
H1C_3 C1B_3 H1D_3 108.6
C3_3 C2B_3 C1B_3 111.4(13)
C3_3 C2B_3 H2C_3 109.3
C1B_3 C2B_3 H2C_3 109.3
C3_3 C2B_3 H2D_3 109.3
C1B_3 C2B_3 H2D_3 109.3
H2C_3 C2B_3 H2D_3 108
O1B_3 C4B_3 C3_3 100.4(17)
O1B_3 C4B_3 H4C_3 111.7
C3_3 C4B_3 H4C_3 111.7
O1B_3 C4B_3 H4D_3 111.7
C3_3 C4B_3 H4D_3 111.7
H4C_3 C4B_3 H4D_3 109.5
C2B_3 C3_3 C4A_3 115.2(8)
C2B_3 C3_3 C2A_3 60.7(9)
C4A_3 C3_3 C2A_3 104.0(3)
C2B_3 C3_3 C4B_3 102.4(10)
C4A_3 C3_3 C4B_3 42.5(8)
C2A_3 C3_3 C4B_3 63.2(8)
C2B_3 C3_3 H3A_3 133.7
C4A_3 C3_3 H3A_3 111
C2A_3 C3_3 H3A_3 111
C4B_3 C3_3 H3A_3 113.7
C2B_3 C3_3 H3B_3 50.8
C4A_3 C3_3 H3B_3 111
C2A_3 C3_3 H3B_3 111
C4B_3 C3_3 H3B_3 135.9
H3A_3 C3_3 H3B_3 109
C2B_3 C3_3 H3C_3 111.3
C4A_3 C3_3 H3C_3 68.9
C2A_3 C3_3 H3C_3 166.8
C4B_3 C3_3 H3C_3 111.3
H3A_3 C3_3 H3C_3 82.2
H3B_3 C3_3 H3C_3 63.7
C2B_3 C3_3 H3D_3 111.3
C4A_3 C3_3 H3D_3 130.3
C2A_3 C3_3 H3D_3 84
C4B_3 C3_3 H3D_3 111.3
H3A_3 C3_3 H3D_3 29
H3B_3 C3_3 H3D_3 111.3
H3C_3 C3_3 H3D_3 109.2
O1A_3 C1A_3 C2A_3 105.4(5)
O1A_3 C1A_3 H1A_3 110.7
C2A_3 C1A_3 H1A_3 110.7
O1A_3 C1A_3 H1B_3 110.7
C2A_3 C1A_3 H1B_3 110.7
H1A_3 C1A_3 H1B_3 108.8
C3_3 C2A_3 C1A_3 101.3(3)
C3_3 C2A_3 H2A_3 111.5
C1A_3 C2A_3 H2A_3 111.5
C3_3 C2A_3 H2B_3 111.5
C1A_3 C2A_3 H2B_3 111.5
H2A_3 C2A_3 H2B_3 109.3
O1A_3 C4A_3 C3_3 105.1(3)
O1A_3 C4A_3 H4A_3 110.7
C3_3 C4A_3 H4A_3 110.7
O1A_3 C4A_3 H4B_3 110.7
C3_3 C4A_3 H4B_3 110.7
H4A_3 C4A_3 H4B_3 108.8
C1A_4 O1A_4 C4A_4 105.3(3)
C1A_4 O1A_4 Li6 124.9(3)
C4A_4 O1A_4 Li6 124.6(3)
C2B_4 O1B_4 C1B_4 102.7(7)
C2B_4 O1B_4 Li6 116.3(6)
C1B_4 O1B_4 Li6 136.7(6)
C1B_4 C3_4 C4A_4 83.6(6)
C1B_4 C3_4 C4B_4 111.9(7)
C4A_4 C3_4 C4B_4 31.4(5)
C1B_4 C3_4 C2A_4 51.9(7)
C4A_4 C3_4 C2A_4 101.4(3)
C4B_4 C3_4 C2A_4 108.0(6)
C1B_4 C3_4 H3A_4 160.8
C4A_4 C3_4 H3A_4 111.5
C4B_4 C3_4 H3A_4 80.8
C2A_4 C3_4 H3A_4 111.5
C1B_4 C3_4 H3B_4 73.8
C4A_4 C3_4 H3B_4 111.5
C4B_4 C3_4 H3B_4 131.1
C2A_4 C3_4 H3B_4 111.5
H3A_4 C3_4 H3B_4 109.3
C1B_4 C3_4 H3C_4 109.2
C4A_4 C3_4 H3C_4 108.5
C4B_4 C3_4 H3C_4 109.2
C2A_4 C3_4 H3C_4 142.6
H3A_4 C3_4 H3C_4 78
H3B_4 C3_4 H3C_4 36.2
C1B_4 C3_4 H3D_4 109.2
C4A_4 C3_4 H3D_4 134.3
C4B_4 C3_4 H3D_4 109.2
C2A_4 C3_4 H3D_4 61.9
H3A_4 C3_4 H3D_4 51.8
H3B_4 C3_4 H3D_4 114.2
H3C_4 C3_4 H3D_4 107.9
O1A_4 C1A_4 C2A_4 103.6(3)
O1A_4 C1A_4 H1A_4 111
C2A_4 C1A_4 H1A_4 111
O1A_4 C1A_4 H1B_4 111
C2A_4 C1A_4 H1B_4 111
H1A_4 C1A_4 H1B_4 109
C1A_4 C2A_4 C3_4 103.1(3)
C1A_4 C2A_4 H2A_4 111.1
C3_4 C2A_4 H2A_4 111.1
C1A_4 C2A_4 H2B_4 111.1
C3_4 C2A_4 H2B_4 111.1
H2A_4 C2A_4 H2B_4 109.1
O1A_4 C4A_4 C3_4 108.5(4)
O1A_4 C4A_4 H4A_4 110
C3_4 C4A_4 H4A_4 110
O1A_4 C4A_4 H4B_4 110
C3_4 C4A_4 H4B_4 110
H4A_4 C4A_4 H4B_4 108.4
C3_4 C1B_4 O1B_4 109.5(9)
C3_4 C1B_4 H1C_4 109.8
O1B_4 C1B_4 H1C_4 109.8
C3_4 C1B_4 H1D_4 109.8
O1B_4 C1B_4 H1D_4 109.8
H1C_4 C1B_4 H1D_4 108.2
O1B_4 C2B_4 C4B_4 104.6(10)
O1B_4 C2B_4 H2C_4 110.8
C4B_4 C2B_4 H2C_4 110.8
O1B_4 C2B_4 H2D_4 110.8
C4B_4 C2B_4 H2D_4 110.8
H2C_4 C2B_4 H2D_4 108.9
C2B_4 C4B_4 C3_4 92.1(10)
C2B_4 C4B_4 H4C_4 113.3
C3_4 C4B_4 H4C_4 113.3
C2B_4 C4B_4 H4D_4 113.3
C3_4 C4B_4 H4D_4 113.3
H4C_4 C4B_4 H4D_4 110.6
C4_5 O1_5 C1_5 102.3(3)
C2_5 C1_5 O1_5 108.4(3)
C2_5 C1_5 H1A_5 110
O1_5 C1_5 H1A_5 110
C2_5 C1_5 H1B_5 110
O1_5 C1_5 H1B_5 110
H1A_5 C1_5 H1B_5 108.4
C3_5 C2_5 C1_5 106.6(3)
C3_5 C2_5 H2A_5 110.4
C1_5 C2_5 H2A_5 110.4
C3_5 C2_5 H2B_5 110.4
C1_5 C2_5 H2B_5 110.4
H2A_5 C2_5 H2B_5 108.6
C2_5 C3_5 C4_5 106.2(3)
C2_5 C3_5 H3A_5 110.5
C4_5 C3_5 H3A_5 110.5
C2_5 C3_5 H3B_5 110.5
C4_5 C3_5 H3B_5 110.5
H3A_5 C3_5 H3B_5 108.7
O1_5 C4_5 C3_5 104.2(3)
O1_5 C4_5 H4A_5 110.9
C3_5 C4_5 H4A_5 110.9
O1_5 C4_5 H4B_5 110.9
C3_5 C4_5 H4B_5 110.9
H4A_5 C4_5 H4B_5 108.9
C4_6 O1_6 C1_6 109.8(3)
O1_6 C1_6 C2_6 104.8(4)
O1_6 C1_6 H1A_6 110.8
C2_6 C1_6 H1A_6 110.8
O1_6 C1_6 H1B_6 110.8
C2_6 C1_6 H1B_6 110.8
H1A_6 C1_6 H1B_6 108.9
C3_6 C2_6 C1_6 105.7(4)
C3_6 C2_6 H2A_6 110.6
C1_6 C2_6 H2A_6 110.6
C3_6 C2_6 H2B_6 110.6
C1_6 C2_6 H2B_6 110.6
H2A_6 C2_6 H2B_6 108.7
C2_6 C3_6 C4_6 101.7(4)
C2_6 C3_6 H3A_6 111.4
C4_6 C3_6 H3A_6 111.4
C2_6 C3_6 H3B_6 111.4
C4_6 C3_6 H3B_6 111.4
H3A_6 C3_6 H3B_6 109.3
O1_6 C4_6 C3_6 108.0(3)
O1_6 C4_6 H4A_6 110.1
C3_6 C4_6 H4A_6 110.1
O1_6 C4_6 H4B_6 110.1
C3_6 C4_6 H4B_6 110.1
H4A_6 C4_6 H4B_6 108.4
C4_7 O1A_7 C1_7 97.8(9)
C1_7 O1B_7 C4_7 106.3(6)
O1B_7 C1_7 C2_7 107.6(6)
O1B_7 C1_7 O1A_7 51.6(5)
C2_7 C1_7 O1A_7 99.3(7)
O1B_7 C1_7 H1A_7 139.5
C2_7 C1_7 H1A_7 111.9
O1A_7 C1_7 H1A_7 111.9
O1B_7 C1_7 H1B_7 61.5
C2_7 C1_7 H1B_7 111.9
O1A_7 C1_7 H1B_7 111.9
H1A_7 C1_7 H1B_7 109.6
O1B_7 C1_7 H1C_7 110.2
C2_7 C1_7 H1C_7 110.2
O1A_7 C1_7 H1C_7 149.6
H1A_7 C1_7 H1C_7 63.8
H1B_7 C1_7 H1C_7 50.6
O1B_7 C1_7 H1D_7 110.2
C2_7 C1_7 H1D_7 110.2
O1A_7 C1_7 H1D_7 65.9
H1A_7 C1_7 H1D_7 47.1
H1B_7 C1_7 H1D_7 137.5
H1C_7 C1_7 H1D_7 108.5
C1_7 C2_7 C3_7 105.4(5)
C1_7 C2_7 H2A_7 110.7
C3_7 C2_7 H2A_7 110.7
C1_7 C2_7 H2B_7 110.7
C3_7 C2_7 H2B_7 110.7
H2A_7 C2_7 H2B_7 108.8
C4_7 C3_7 C2_7 104.1(4)
C4_7 C3_7 H3A_7 110.9
C2_7 C3_7 H3A_7 110.9
C4_7 C3_7 H3B_7 110.9
C2_7 C3_7 H3B_7 110.9
H3A_7 C3_7 H3B_7 108.9
O1A_7 C4_7 C3_7 97.3(6)
O1A_7 C4_7 O1B_7 54.1(8)
C3_7 C4_7 O1B_7 100.9(4)
O1A_7 C4_7 H4A_7 112.3
C3_7 C4_7 H4A_7 112.3
O1B_7 C4_7 H4A_7 146
O1A_7 C4_7 H4B_7 112.3
C3_7 C4_7 H4B_7 112.3
O1B_7 C4_7 H4B_7 61.1
H4A_7 C4_7 H4B_7 109.9
O1A_7 C4_7 H4C_7 150.4
C3_7 C4_7 H4C_7 111.6
O1B_7 C4_7 H4C_7 111.6
H4A_7 C4_7 H4C_7 63.3
H4B_7 C4_7 H4C_7 51.2
O1A_7 C4_7 H4D_7 63.1
C3_7 C4_7 H4D_7 111.6
O1B_7 C4_7 H4D_7 111.6
H4A_7 C4_7 H4D_7 49.7
H4B_7 C4_7 H4D_7 136.1
H4C_7 C4_7 H4D_7 109.4
C4_8 O4_8 C1_8 108.93(18)
O4_8 C1_8 C2_8 106.81(18)
O4_8 C1_8 H1A_8 110.4
C2_8 C1_8 H1A_8 110.4
O4_8 C1_8 H1B_8 110.4
C2_8 C1_8 H1B_8 110.4
H1A_8 C1_8 H1B_8 108.6
C3_8 C2_8 C1_8 102.8(3)
C3_8 C2_8 H2A_8 111.2
C1_8 C2_8 H2A_8 111.2
C3_8 C2_8 H2B_8 111.2
C1_8 C2_8 H2B_8 111.2
H2A_8 C2_8 H2B_8 109.1
C2_8 C3_8 C4_8 101.9(3)
C2_8 C3_8 H3A_8 111.4
C4_8 C3_8 H3A_8 111.4
C2_8 C3_8 H3B_8 111.4
C4_8 C3_8 H3B_8 111.4
H3A_8 C3_8 H3B_8 109.3
O4_8 C4_8 C3_8 104.3(3)
O4_8 C4_8 H4A_8 110.9
C3_8 C4_8 H4A_8 110.9
O4_8 C4_8 H4B_8 110.9
C3_8 C4_8 H4B_8 110.9
H4A_8 C4_8 H4B_8 108.9
C4_9 O1_9 C1_9 102.2(4)
O1_9 C1_9 C2_9 107.6(4)
O1_9 C1_9 H1A_9 110.2
C2_9 C1_9 H1A_9 110.2
O1_9 C1_9 H1B_9 110.2
C2_9 C1_9 H1B_9 110.2
H1A_9 C1_9 H1B_9 108.5
C1_9 C2_9 C3_9 102.4(4)
C1_9 C2_9 H2A_9 111.3
C3_9 C2_9 H2A_9 111.3
C1_9 C2_9 H2B_9 111.3
C3_9 C2_9 H2B_9 111.3
H2A_9 C2_9 H2B_9 109.2
C4_9 C3_9 C2_9 103.0(4)
C4_9 C3_9 H3A_9 111.2
C2_9 C3_9 H3A_9 111.2
C4_9 C3_9 H3B_9 111.2
C2_9 C3_9 H3B_9 111.2
H3A_9 C3_9 H3B_9 109.1
O1_9 C4_9 C3_9 107.8(4)
O1_9 C4_9 H4A_9 110.1
C3_9 C4_9 H4A_9 110.1
O1_9 C4_9 H4B_9 110.1
C3_9 C4_9 H4B_9 110.1
H4A_9 C4_9 H4B_9 108.5

loop_
_geom_bond_atom_site_label_1
_geom_bond_atom_site_label_2
_geom_bond_distance
C1 P2 1.672(3)
C1 P1 1.679(3)
C1 Li1 2.188(5)
C1 Li3 2.204(5)
C2 C7 1.395(4)
C2 C3 1.397(4)
C2 P1 1.837(3)
C3 C4 1.392(4)
C3 H3 0.95
C4 C5 1.384(4)
C4 H4 0.95
C5 C6 1.378(4)
C5 H5 0.95
C6 C7 1.381(4)
C6 H6 0.95
C7 H7 0.95
C8 C13 1.394(4)
C8 C9 1.397(4)
C8 P1 1.829(3)
C9 C10 1.390(4)
C9 H9 0.95
C10 C11 1.368(4)
C10 H10 0.95
C11 C12 1.381(4)
C11 H11 0.95
C12 C13 1.393(4)
C12 H12 0.95
C13 H13 0.95
C14 C15 1.400(4)
C14 N1 1.401(3)
C14 C19 1.402(4)
C15 C16 1.375(4)
C15 H15 0.95
C16 C17 1.382(4)
C16 H16 0.95
C17 C18 1.376(4)
C17 C20 1.514(4)
C18 C19 1.388(4)
C18 H18 0.95
C19 H19 0.95
C20 H20A 0.98
C20 H20B 0.98
C20 H20C 0.98
C21 C22 1.395(4)
C21 C26 1.396(4)
C21 P2 1.823(3)
C22 C23 1.388(4)
C22 H22 0.95
C23 C24 1.382(4)
C23 H23 0.95
C24 C25 1.381(4)
C24 H24 0.95
C25 C26 1.387(4)
C25 H25 0.95
C26 H26 0.95
C27 C32 1.395(4)
C27 C28 1.398(4)
C27 P2 1.840(3)
C28 C29 1.383(4)
C28 H28 0.95
C29 C30 1.374(4)
C29 H29 0.95
C30 C31 1.377(4)
C30 H30 0.95
C31 C32 1.391(4)
C31 H31 0.95
C32 H32 0.95
C33 C38 1.398(4)
C33 C34 1.402(4)
C33 N2 1.406(3)
C34 C35 1.385(4)
C34 H34 0.95
C35 C36 1.382(4)
C35 H35 0.95
C36 C37 1.392(4)
C36 C39 1.508(4)
C37 C38 1.386(4)
C37 H37 0.95
C38 H38 0.95
C39 H39A 0.98
C39 H39B 0.98
C39 H39C 0.98
C40 P4 1.672(3)
C40 P3 1.674(3)
C40 Li1 2.173(5)
C40 Li3 2.204(5)
C41 C46 1.396(4)
C41 C42 1.398(4)
C41 P3 1.833(3)
C42 C43 1.381(4)
C42 H42 0.95
C43 C44 1.379(5)
C43 H43 0.95
C44 C45 1.378(4)
C44 H44 0.95
C45 C46 1.382(4)
C45 H45 0.95
C46 H46 0.95
C47 C48 1.391(4)
C47 C52 1.400(4)
C47 P3 1.827(3)
C48 C49 1.389(4)
C48 H48 0.95
C49 C50 1.384(4)
C49 H49 0.95
C50 C51 1.379(4)
C50 H50 0.95
C51 C52 1.377(4)
C51 H51 0.95
C52 H52 0.95
C53 C54 1.399(4)
C53 C58 1.402(4)
C53 N3 1.405(3)
C54 C55 1.385(4)
C54 H54 0.95
C55 C56 1.385(4)
C55 H55 0.95
C56 C57 1.390(4)
C56 C59 1.512(4)
C57 C58 1.386(4)
C57 H57 0.95
C58 H58 0.95
C59 H59A 0.98
C59 H59B 0.98
C59 H59C 0.98
C60 C61 1.392(4)
C60 C65 1.397(4)
C60 P4 1.820(3)
C61 C62 1.388(4)
C61 H61 0.95
C62 C63 1.379(4)
C62 H62 0.95
C63 C64 1.384(4)
C63 H63 0.95
C64 C65 1.381(4)
C64 H64 0.95
C65 H65 0.95
C66 C71 1.391(4)
C66 C67 1.395(4)
C66 P4 1.833(3)
C67 C68 1.379(4)
C67 H67 0.95
C68 C69 1.382(4)
C68 H68 0.95
C69 C70 1.386(4)
C69 H69 0.95
C70 C71 1.384(4)
C70 H70 0.95
C71 H71 0.95
C72 C77 1.397(4)
C72 C73 1.398(4)
C72 N4 1.405(3)
C73 C74 1.385(4)
C73 H73 0.95
C74 C75 1.371(5)
C74 H74 0.95
C75 C76 1.389(5)
C75 C78 1.512(5)
C76 C77 1.381(4)
C76 H76 0.95
C77 H77 0.95
C78 H78A 0.98
C78 H78B 0.98
C78 H78C 0.98
C80 P5 1.670(3)
C80 P6 1.670(3)
C80 Li7 2.181(5)
C80 Li5 2.230(5)
C81 C86 1.387(4)
C81 C82 1.398(4)
C81 P5 1.840(3)
C82 C83 1.390(4)
C82 H82 0.95
C83 C84 1.370(4)
C83 H83 0.95
C84 C85 1.385(4)
C84 H84 0.95
C85 C86 1.380(4)
C85 H85 0.95
C86 H86 0.95
C87 C88 1.395(4)
C87 C92 1.398(4)
C87 P5 1.821(3)
C88 C89 1.392(4)
C88 H88 0.95
C89 C90 1.384(4)
C89 H89 0.95
C90 C91 1.382(4)
C90 H90 0.95
C91 C92 1.379(4)
C91 H91 0.95
C92 H92 0.95
C93 N5 1.400(4)
C93 C94 1.401(4)
C93 C98 1.402(4)
C94 C95 1.383(4)
C94 H94 0.95
C95 C96 1.393(4)
C95 H95 0.95
C96 C97 1.389(4)
C96 C99 1.506(4)
C97 C98 1.377(4)
C97 H97 0.95
C98 H98 0.95
C99 H99A 0.98
C99 H99B 0.98
C99 H99C 0.98
C100 C105 1.389(4)
C100 C101 1.392(4)
C100 P6 1.839(3)
C101 C102 1.382(4)
C101 H101 0.95
C102 C103 1.375(6)
C102 H102 0.95
C103 C104 1.379(6)
C103 H103 0.95
C104 C105 1.391(4)
C104 H104 0.95
C105 H105 0.95
C106 C107 1.388(4)
C106 C111 1.398(4)
C106 P6 1.825(3)
C107 C108 1.387(5)
C107 H107 0.95
C108 C109 1.380(5)
C108 H108 0.95
C109 C110 1.368(5)
C109 H109 0.95
C110 C111 1.382(4)
C110 H110 0.95
C111 H111 0.95
C112 C117 1.395(4)
C112 C113 1.401(4)
C112 N6 1.404(3)
C113 C114 1.381(4)
C113 H113 0.95
C114 C115 1.390(4)
C114 H114 0.95
C115 C116 1.386(4)
C115 C118 1.513(4)
C116 C117 1.394(4)
C116 H116 0.95
C117 H117 0.95
C118 H11A 0.98
C118 H11B 0.98
C118 H11C 0.98
C120 P7 1.670(3)
C120 P8 1.677(3)
C120 Li7 2.191(5)
C120 Li5 2.222(6)
C121 C126 1.396(4)
C121 C122 1.406(4)
C121 P7 1.839(3)
C122 C123 1.384(4)
C122 H122 0.95
C123 C124 1.382(5)
C123 H123 0.95
C124 C125 1.381(5)
C124 H124 0.95
C125 C126 1.377(4)
C125 H125 0.95
C126 H126 0.95
C127 C132 1.393(4)
C127 C128 1.394(4)
C127 P7 1.826(3)
C128 C129 1.388(4)
C128 H128 0.95
C129 C130 1.388(5)
C129 H129 0.95
C130 C131 1.376(5)
C130 H130 0.95
C131 C132 1.385(4)
C131 H131 0.95
C132 H132 0.95
C133 C134 1.388(4)
C133 C138 1.391(4)
C133 N7 1.407(3)
C134 C135 1.389(4)
C134 H134 0.95
C135 C136 1.370(5)
C135 H135 0.95
C136 C137 1.379(4)
C136 C139 1.517(4)
C137 C138 1.392(4)
C137 H137 0.95
C138 H138 0.95
C139 H13A 0.98
C139 H13B 0.98
C139 H13C 0.98
C140 C145 1.389(4)
C140 C141 1.395(4)
C140 P8 1.833(3)
C141 C142 1.382(4)
C141 H141 0.95
C142 C143 1.377(5)
C142 H142 0.95
C143 C144 1.382(5)
C143 H143 0.95
C144 C145 1.384(4)
C144 H144 0.95
C145 H145 0.95
C146 C147 1.390(4)
C146 C151 1.400(4)
C146 P8 1.830(3)
C147 C148 1.389(4)
C147 H147 0.95
C148 C149 1.381(4)
C148 H148 0.95
C149 C150 1.378(4)
C149 H149 0.95
C150 C151 1.382(4)
C150 H150 0.95
C151 H151 0.95
C152 C153 1.400(4)
C152 C157 1.400(4)
C152 N8 1.404(3)
C153 C154 1.378(4)
C153 H153 0.95
C154 C155 1.385(4)
C154 H154 0.95
C155 C156 1.387(4)
C155 C158 1.513(4)
C156 C157 1.385(4)
C156 H156 0.95
C157 H157 0.95
C158 H15A 0.98
C158 H15B 0.98
C158 H15C 0.98
Li1 N4 2.069(5)
Li1 N1 2.091(5)
Li1 P4 2.632(4)
Li1 P1 2.637(4)
Li1 Li4 2.658(7)
Li1 Li2 2.681(7)
Li1 Li3 2.699(6)
Li2 O1_1 1.934(5)
Li2 N2 2.169(5)
Li2 N4 2.188(5)
Li2 Li3 2.722(6)
Li2 P2 2.873(5)
Li2 P4 2.960(5)
Li3 N2 2.111(5)
Li3 N3 2.139(5)
Li3 P2 2.666(4)
Li3 P3 2.670(4)
Li3 Li4 2.688(7)
Li4 O1_2 1.931(5)
Li4 N1 2.117(5)
Li4 N3 2.149(5)
Li4 P3 2.920(5)
Li4 P1 2.974(5)
Li5 N5 2.021(5)
Li5 N7 2.053(5)
Li5 Li8 2.632(7)
Li5 Li7 2.646(7)
Li5 P5 2.669(5)
Li5 Li6 2.669(7)
Li5 P7 2.673(5)
Li6 O1B_4 1.864(5)
Li6 O1A_4 1.971(6)
Li6 N6 2.102(6)
Li6 N7 2.163(6)
Li6 Li7 2.718(7)
Li6 P7 2.913(6)
Li6 P6 2.960(5)
Li7 N8 2.066(5)
Li7 N6 2.082(5)
Li7 P6 2.625(5)
Li7 P8 2.639(5)
Li7 Li8 2.701(7)
Li8 O1A_3 1.916(10)
Li8 O1B_3 2.05(3)
Li8 N5 2.178(6)
Li8 N8 2.191(6)
Li8 P5 2.906(5)
Li8 P8 2.940(5)
N1 P1 1.641(2)
N2 P2 1.643(2)
N3 P3 1.639(2)
N4 P4 1.641(2)
N5 P5 1.637(2)
N6 P6 1.638(2)
N7 P7 1.641(2)
N8 P8 1.639(2)
O1_1 C4_1 1.441(3)
O1_1 C1_1 1.443(3)
C1_1 C2_1 1.522(4)
C1_1 H1A_1 0.99
C1_1 H1B_1 0.99
C2_1 C3_1 1.511(5)
C2_1 H2A_1 0.99
C2_1 H2B_1 0.99
C3_1 C4_1 1.509(5)
C3_1 H3A_1 0.99
C3_1 H3B_1 0.99
C4_1 H4A_1 0.99
C4_1 H4B_1 0.99
O1_2 C1_2 1.433(3)
O1_2 C4_2 1.443(3)
C1_2 C2_2 1.497(5)
C1_2 H1A_2 0.99
C1_2 H1B_2 0.99
C2_2 C3_2 1.526(5)
C2_2 H2A_2 0.99
C2_2 H2B_2 0.99
C3_2 C4_2 1.521(4)
C3_2 H3A_2 0.99
C3_2 H3B_2 0.99
C4_2 H4A_2 0.99
C4_2 H4B_2 0.99
O1A_3 C1A_3 1.453(6)
O1A_3 C4A_3 1.458(7)
O1B_3 C4B_3 1.41(3)
O1B_3 C1B_3 1.42(3)
C1B_3 C2B_3 1.52(2)
C1B_3 H1C_3 0.99
C1B_3 H1D_3 0.99
C2B_3 C3_3 1.305(15)
C2B_3 H2C_3 0.99
C2B_3 H2D_3 0.99
C4B_3 C3_3 1.72(2)
C4B_3 H4C_3 0.99
C4B_3 H4D_3 0.99
C3_3 C4A_3 1.465(4)
C3_3 C2A_3 1.509(5)
C3_3 H3A_3 0.99
C3_3 H3B_3 0.99
C3_3 H3C_3 0.99
C3_3 H3D_3 0.99
C1A_3 C2A_3 1.519(6)
C1A_3 H1A_3 0.99
C1A_3 H1B_3 0.99
C2A_3 H2A_3 0.99
C2A_3 H2B_3 0.99
C4A_3 H4A_3 0.99
C4A_3 H4B_3 0.99
O1A_4 C1A_4 1.437(5)
O1A_4 C4A_4 1.443(5)
O1B_4 C2B_4 1.437(14)
O1B_4 C1B_4 1.460(11)
C3_4 C1B_4 1.265(13)
C3_4 C4A_4 1.452(5)
C3_4 C4B_4 1.619(15)
C3_4 C2A_4 1.658(5)
C3_4 H3A_4 0.99
C3_4 H3B_4 0.99
C3_4 H3C_4 0.99
C3_4 H3D_4 0.99
C1A_4 C2A_4 1.515(5)
C1A_4 H1A_4 0.99
C1A_4 H1B_4 0.99
C2A_4 H2A_4 0.99
C2A_4 H2B_4 0.99
C4A_4 H4A_4 0.99
C4A_4 H4B_4 0.99
C1B_4 H1C_4 0.99
C1B_4 H1D_4 0.99
C2B_4 C4B_4 1.546(19)
C2B_4 H2C_4 0.99
C2B_4 H2D_4 0.99
C4B_4 H4C_4 0.99
C4B_4 H4D_4 0.99
O1_5 C4_5 1.460(4)
O1_5 C1_5 1.489(5)
C1_5 C2_5 1.445(5)
C1_5 H1A_5 0.99
C1_5 H1B_5 0.99
C2_5 C3_5 1.433(4)
C2_5 H2A_5 0.99
C2_5 H2B_5 0.99
C3_5 C4_5 1.491(5)
C3_5 H3A_5 0.99
C3_5 H3B_5 0.99
C4_5 H4A_5 0.99
C4_5 H4B_5 0.99
O1_6 C4_6 1.383(5)
O1_6 C1_6 1.451(5)
C1_6 C2_6 1.506(6)
C1_6 H1A_6 0.99
C1_6 H1B_6 0.99
C2_6 C3_6 1.474(6)
C2_6 H2A_6 0.99
C2_6 H2B_6 0.99
C3_6 C4_6 1.507(5)
C3_6 H3A_6 0.99
C3_6 H3B_6 0.99
C4_6 H4A_6 0.99
C4_6 H4B_6 0.99
O1A_7 C4_7 1.338(13)
O1A_7 C1_7 1.694(18)
O1B_7 C1_7 1.276(7)
O1B_7 C4_7 1.586(9)
C1_7 C2_7 1.418(7)
C1_7 H1A_7 0.99
C1_7 H1B_7 0.99
C1_7 H1C_7 0.99
C1_7 H1D_7 0.99
C2_7 C3_7 1.506(8)
C2_7 H2A_7 0.99
C2_7 H2B_7 0.99
C3_7 C4_7 1.505(8)
C3_7 H3A_7 0.99
C3_7 H3B_7 0.99
C4_7 H4A_7 0.99
C4_7 H4B_7 0.99
C4_7 H4C_7 0.99
C4_7 H4D_7 0.99
O4_8 C4_8 1.417(4)
O4_8 C1_8 1.4332
C1_8 C2_8 1.482(4)
C1_8 H1A_8 0.99
C1_8 H1B_8 0.99
C2_8 C3_8 1.480(6)
C2_8 H2A_8 0.99
C2_8 H2B_8 0.99
C3_8 C4_8 1.512(6)
C3_8 H3A_8 0.99
C3_8 H3B_8 0.99
C4_8 H4A_8 0.99
C4_8 H4B_8 0.99
O1_9 C4_9 1.398(5)
O1_9 C1_9 1.413(5)
C1_9 C2_9 1.500(7)
C1_9 H1A_9 0.99
C1_9 H1B_9 0.99
C2_9 C3_9 1.532(8)
C2_9 H2A_9 0.99
C2_9 H2B_9 0.99
C3_9 C4_9 1.462(7)
C3_9 H3A_9 0.99
C3_9 H3B_9 0.99
C4_9 H4A_9 0.99
C4_9 H4B_9 0.99
